data_4349099
loop_
_publ_author_name
'Dr\;ag-Jarz\;abek, Anna'
'Petrus, Rafa\/l'
'Sobota, Piotr'

_publ_section_title
;
 Synthesis of Aluminosilicates Containing a Ba(Sr)-O-Al-O-Si Arrangement
 of Natural Feldspar Mineral.
;
_journal_issue 19
_journal_name_full 'Inorganic chemistry'
_journal_page_first 9524
_journal_page_last 9527
_journal_paper_doi 10.1021/acs.inorgchem.6b01900
_journal_volume 55
_journal_year 2016
_chemical_formula_moiety 'C88 H152 Al2 Ba O24 Si4'
_chemical_formula_sum 'C88 H152 Al2 Ba O24 Si4'
_chemical_formula_weight 1897.75
_space_group_crystal_system triclinic
_space_group_IT_number 2
_space_group_name_Hall '-P 1'
_space_group_name_H-M_alt 'P -1'
_atom_sites_solution_hydrogens geom
_audit_creation_method SHELXL-2014/7
_cell_angle_alpha 104.31(2)
_cell_angle_beta 110.02(2)
_cell_angle_gamma 95.77(2)
_cell_formula_units_Z 2
_cell_length_a 14.415(3)
_cell_length_b 19.832(5)
_cell_length_c 19.862(6)
_cell_measurement_reflns_used 8007
_cell_measurement_temperature 90(2)
_cell_measurement_theta_max 28.9195
_cell_measurement_theta_min 2.6755
_cell_volume 5061(2)
_computing_cell_refinement 'CrysAlis PRO (Agilent, 2011)'
_computing_data_collection 'CrysAlis PRO (Agilent, 2011)'
_computing_data_reduction 'CrysAlis PRO (Agilent, 2011)'
_computing_molecular_graphics 'DIAMOND  (Brandenburg, 2007)'
_computing_publication_material 'SHELXL-2014/7 (Sheldrick, 2014)'
_computing_structure_refinement 'SHELXL-2014/7 (Sheldrick, 2014)'
_computing_structure_solution 'SHELXS-2014/7 (Sheldrick, 2014)'
_diffrn_ambient_temperature 90(2)
_diffrn_measured_fraction_theta_full 0.999
_diffrn_measured_fraction_theta_max 0.863
_diffrn_measurement_device_type 'Xcalibur Ruby'
_diffrn_radiation_monochromator graphite
_diffrn_radiation_source 'Enhance (Mo) X-ray Source'
_diffrn_radiation_type MoK\a
_diffrn_radiation_wavelength 0.71073
_diffrn_reflns_av_R_equivalents 0.0518
_diffrn_reflns_av_unetI/netI 0.1200
_diffrn_reflns_Laue_measured_fraction_full 0.999
_diffrn_reflns_Laue_measured_fraction_max 0.863
_diffrn_reflns_limit_h_max 18
_diffrn_reflns_limit_h_min -19
_diffrn_reflns_limit_k_max 26
_diffrn_reflns_limit_k_min -26
_diffrn_reflns_limit_l_max 20
_diffrn_reflns_limit_l_min -25
_diffrn_reflns_number 41156
_diffrn_reflns_point_group_measured_fraction_full 0.999
_diffrn_reflns_point_group_measured_fraction_max 0.863
_diffrn_reflns_theta_full 26.000
_diffrn_reflns_theta_max 28.921
_diffrn_reflns_theta_min 2.675
_exptl_absorpt_coefficient_mu 0.523
_exptl_absorpt_correction_T_max 0.954
_exptl_absorpt_correction_T_min 0.879
_exptl_absorpt_correction_type analytical
_exptl_absorpt_process_details
;
CrysAlisPro, Agilent Technologies,
Version 1.171.36.28 (release 01-02-2013 CrysAlis171 .NET)
(compiled Feb  1 2013,16:14:44)
Analytical numeric absorption correction using a multifaceted crystal
model based on expressions derived by R.C. Clark & J.S. Reid.
(Clark, R. C. & Reid, J. S. (1995). Acta Cryst. A51, 887-897)
;
_exptl_crystal_colour colorless
_exptl_crystal_density_diffrn 1.245
_exptl_crystal_description block
_exptl_crystal_F_000 2020
_exptl_crystal_size_max 0.340
_exptl_crystal_size_mid 0.150
_exptl_crystal_size_min 0.110
_refine_diff_density_max 0.890
_refine_diff_density_min -0.706
_refine_diff_density_rms 0.105
_refine_ls_extinction_method none
_refine_ls_goodness_of_fit_ref 1.010
_refine_ls_hydrogen_treatment constr
_refine_ls_matrix_type full
_refine_ls_number_parameters 1176
_refine_ls_number_reflns 23058
_refine_ls_number_restraints 1
_refine_ls_restrained_S_all 1.010
_refine_ls_R_factor_all 0.1114
_refine_ls_R_factor_gt 0.0628
_refine_ls_shift/su_max 0.001
_refine_ls_shift/su_mean 0.000
_refine_ls_structure_factor_coef Fsqd
_refine_ls_weighting_details 'w=1/[\s^2^(Fo^2^)+(0.0345P)^2^+0.2350P] where P=(Fo^2^+2Fc^2^)/3'
_refine_ls_weighting_scheme calc
_refine_ls_wR_factor_gt 0.0983
_refine_ls_wR_factor_ref 0.1150
_reflns_Friedel_coverage 0.000
_reflns_number_gt 15247
_reflns_number_total 23058
_reflns_threshold_expression 'I > 2\s(I)'
_cod_data_source_file ic6b01900_si_001.cif
_cod_data_source_block 5
_cod_database_code 4349099
_shelx_shelxl_version_number 2014/7
_shelx_space_group_comment
;
The symmetry employed for this shelxl refinement is uniquely defined
by the following loop, which should always be used as a source of
symmetry information in preference to the above space-group names.
They are only intended as comments.
;
_shelx_estimated_absorpt_t_min 0.842
_shelx_estimated_absorpt_t_max 0.945

loop_
_space_group_symop_operation_xyz
'x, y, z'
'-x, -y, -z'

loop_
_atom_site_label
_atom_site_type_symbol
_atom_site_fract_x
_atom_site_fract_y
_atom_site_fract_z
_atom_site_U_iso_or_equiv
_atom_site_adp_type
_atom_site_occupancy
_atom_site_site_symmetry_order
_atom_site_calc_flag
_atom_site_refinement_flags_posn
_atom_site_refinement_flags_adp
_atom_site_refinement_flags_occupancy
_atom_site_disorder_assembly
_atom_site_disorder_group
Ba1 Ba 0.74934(2) 0.74500(2) 0.95000(2) 0.01398(6) Uani 1 1 d . . . . .
Al1 Al 0.73248(8) 0.74351(6) 0.75722(6) 0.0167(3) Uani 1 1 d . . . . .
Al2 Al 0.77025(7) 0.75039(5) 1.14520(6) 0.0122(2) Uani 1 1 d . . . . .
O1 O 0.80247(17) 0.80041(13) 0.85035(13) 0.0173(6) Uani 1 1 d . . . . .
C1 C 0.8869(3) 0.85162(19) 0.8739(2) 0.0179(8) Uani 1 1 d . . . . .
C2 C 0.9124(3) 0.8874(2) 0.8290(2) 0.0220(9) Uani 1 1 d . . . . .
H2 H 0.8683 0.8775 0.7781 0.026 Uiso 1 1 calc R U . . .
C3 C 1.0018(3) 0.9378(2) 0.8573(2) 0.0244(9) Uani 1 1 d . . . . .
H3 H 1.0177 0.9615 0.8254 0.029 Uiso 1 1 calc R U . . .
C4 C 1.0676(3) 0.9538(2) 0.9313(2) 0.0255(10) Uani 1 1 d . . . . .
H4 H 1.1281 0.9885 0.9505 0.031 Uiso 1 1 calc R U . . .
C5 C 1.0438(3) 0.91840(19) 0.9767(2) 0.0202(9) Uani 1 1 d . . . . .
C6 C 0.9549(3) 0.86908(19) 0.9482(2) 0.0173(8) Uani 1 1 d . . . . .
C7 C 1.0973(3) 0.9210(2) 1.0573(2) 0.0226(9) Uani 1 1 d . . . . .
H7A H 1.0936 0.9650 1.0921 0.027 Uiso 1 1 calc R U . . .
H7B H 1.1690 0.9184 1.0682 0.027 Uiso 1 1 calc R U . . .
C8 C 1.0389(3) 0.8545(2) 1.0636(2) 0.0219(9) Uani 1 1 d . . . . .
O2 O 0.93933(17) 0.83715(13) 0.99942(14) 0.0201(6) Uani 1 1 d . . . . .
C9 C 1.0183(3) 0.8676(2) 1.1345(2) 0.0235(9) Uani 1 1 d . . . . .
H9A H 0.9786 0.9048 1.1371 0.035 Uiso 1 1 calc R U . . .
H9B H 1.0823 0.8828 1.1781 0.035 Uiso 1 1 calc R U . . .
H9C H 0.9804 0.8237 1.1346 0.035 Uiso 1 1 calc R U . . .
C10 C 1.0867(3) 0.7906(2) 1.0487(2) 0.0246(9) Uani 1 1 d . . . . .
H10A H 1.0422 0.7480 1.0451 0.037 Uiso 1 1 calc R U . . .
H10B H 1.1519 0.7981 1.0899 0.037 Uiso 1 1 calc R U . . .
H10C H 1.0968 0.7844 1.0013 0.037 Uiso 1 1 calc R U . . .
O3 O 0.67625(16) 0.68519(13) 0.79400(13) 0.0191(6) Uani 1 1 d . . . . .
C11 C 0.5889(3) 0.6341(2) 0.7564(2) 0.0204(9) Uani 1 1 d . . . . .
C12 C 0.5584(3) 0.5943(2) 0.6816(2) 0.0312(11) Uani 1 1 d . . . . .
H12 H 0.6000 0.6002 0.6545 0.037 Uiso 1 1 calc R U . . .
C13 C 0.4662(3) 0.5454(2) 0.6462(2) 0.0318(11) Uani 1 1 d . . . . .
H13 H 0.4459 0.5185 0.5949 0.038 Uiso 1 1 calc R U . . .
C14 C 0.4043(3) 0.5355(2) 0.6842(2) 0.0265(10) Uani 1 1 d . . . . .
H14 H 0.3418 0.5024 0.6596 0.032 Uiso 1 1 calc R U . . .
C15 C 0.4355(3) 0.57490(19) 0.7594(2) 0.0185(8) Uani 1 1 d . . . . .
C16 C 0.5272(3) 0.62182(19) 0.7938(2) 0.0168(8) Uani 1 1 d . . . . .
C17 C 0.3859(3) 0.5820(2) 0.8156(2) 0.0210(9) Uani 1 1 d . . . . .
H17A H 0.3591 0.5349 0.8174 0.025 Uiso 1 1 calc R U . . .
H17B H 0.3302 0.6080 0.8032 0.025 Uiso 1 1 calc R U . . .
C18 C 0.4725(2) 0.62482(19) 0.8908(2) 0.0171(8) Uani 1 1 d . . . . .
O4 O 0.55004(16) 0.65919(12) 0.86880(13) 0.0177(6) Uani 1 1 d . . . . .
C19 C 0.4428(3) 0.68472(19) 0.9379(2) 0.0210(9) Uani 1 1 d . . . . .
H19A H 0.5021 0.7119 0.9825 0.031 Uiso 1 1 calc R U . . .
H19B H 0.3912 0.6649 0.9534 0.031 Uiso 1 1 calc R U . . .
H19C H 0.4157 0.7161 0.9082 0.031 Uiso 1 1 calc R U . . .
C20 C 0.5213(3) 0.5765(2) 0.9345(2) 0.0225(9) Uani 1 1 d . . . . .
H20A H 0.5477 0.5430 0.9041 0.034 Uiso 1 1 calc R U . . .
H20B H 0.4711 0.5502 0.9466 0.034 Uiso 1 1 calc R U . . .
H20C H 0.5768 0.6052 0.9811 0.034 Uiso 1 1 calc R U . . .
O5 O 0.75265(17) 0.68082(12) 1.06259(13) 0.0157(6) Uani 1 1 d . . . . .
C21 C 0.7702(2) 0.61332(18) 1.0569(2) 0.0157(8) Uani 1 1 d . . . . .
C22 C 0.7598(3) 0.5753(2) 1.1047(2) 0.0231(9) Uani 1 1 d . . . . .
H22 H 0.7390 0.5960 1.1443 0.028 Uiso 1 1 calc R U . . .
C23 C 0.7793(3) 0.5071(2) 1.0953(2) 0.0276(10) Uani 1 1 d . . . . .
H23 H 0.7715 0.4818 1.1285 0.033 Uiso 1 1 calc R U . . .
C24 C 0.8100(3) 0.47529(19) 1.0384(2) 0.0218(9) Uani 1 1 d . . . . .
H24 H 0.8235 0.4287 1.0324 0.026 Uiso 1 1 calc R U . . .
C25 C 0.8207(3) 0.51272(19) 0.9905(2) 0.0177(8) Uani 1 1 d . . . . .
C26 C 0.8001(3) 0.58067(19) 0.9998(2) 0.0159(8) Uani 1 1 d . . . . .
C27 C 0.8535(3) 0.4954(2) 0.9250(2) 0.0262(10) Uani 1 1 d . . . . .
H27A H 0.8078 0.4527 0.8849 0.031 Uiso 1 1 calc R U . . .
H27B H 0.9231 0.4868 0.9410 0.031 Uiso 1 1 calc R U . . .
C28 C 0.8476(3) 0.56157(19) 0.8977(2) 0.0205(9) Uani 1 1 d . . . . .
O6 O 0.81410(19) 0.61287(13) 0.94899(14) 0.0234(6) Uani 1 1 d . . . . .
C29 C 0.7681(4) 0.5460(2) 0.8202(2) 0.0415(13) Uani 1 1 d . . . . .
H29A H 0.7019 0.5292 0.8205 0.062 Uiso 1 1 calc R U . . .
H29B H 0.7832 0.5093 0.7846 0.062 Uiso 1 1 calc R U . . .
H29C H 0.7672 0.5894 0.8050 0.062 Uiso 1 1 calc R U . . .
C30 C 0.9467(3) 0.5989(2) 0.9039(3) 0.0642(19) Uani 1 1 d . . . . .
H30A H 0.9384 0.6423 0.8895 0.096 Uiso 1 1 calc R U . . .
H30B H 0.9718 0.5676 0.8705 0.096 Uiso 1 1 calc R U . . .
H30C H 0.9952 0.6111 0.9559 0.096 Uiso 1 1 calc R U . . .
O7 O 0.77268(16) 0.81480(12) 1.09685(13) 0.0149(5) Uani 1 1 d . . . . .
C31 C 0.7568(2) 0.88233(18) 1.1157(2) 0.0157(8) Uani 1 1 d . . . . .
C32 C 0.7807(2) 0.92488(18) 1.1895(2) 0.0167(8) Uani 1 1 d . . . . .
H32 H 0.8093 0.9065 1.2302 0.020 Uiso 1 1 calc R U . . .
C33 C 0.7632(3) 0.99343(19) 1.2038(2) 0.0205(9) Uani 1 1 d . . . . .
H33 H 0.7797 1.0213 1.2542 0.025 Uiso 1 1 calc R U . . .
C34 C 0.7219(3) 1.02235(19) 1.1457(2) 0.0195(9) Uani 1 1 d . . . . .
H34 H 0.7106 1.0695 1.1561 0.023 Uiso 1 1 calc R U . . .
C35 C 0.6975(3) 0.98052(19) 1.0723(2) 0.0183(8) Uani 1 1 d . . . . .
C36 C 0.7163(2) 0.91283(19) 1.0598(2) 0.0146(8) Uani 1 1 d . . . . .
C37 C 0.6545(3) 0.99425(19) 0.9979(2) 0.0227(9) Uani 1 1 d . . . . .
H37A H 0.7047 1.0267 0.9909 0.027 Uiso 1 1 calc R U . . .
H37B H 0.5937 1.0150 0.9933 0.027 Uiso 1 1 calc R U . . .
C38 C 0.6274(3) 0.9195(2) 0.9406(2) 0.0208(9) Uani 1 1 d . . . . .
O8 O 0.68953(18) 0.87656(12) 0.98385(13) 0.0191(6) Uani 1 1 d . . . . .
C39 C 0.6561(3) 0.9161(2) 0.8737(2) 0.0261(10) Uani 1 1 d . . . . .
H39A H 0.7278 0.9374 0.8911 0.039 Uiso 1 1 calc R U . . .
H39B H 0.6156 0.9424 0.8429 0.039 Uiso 1 1 calc R U . . .
H39C H 0.6436 0.8664 0.8436 0.039 Uiso 1 1 calc R U . . .
C40 C 0.5179(3) 0.8849(2) 0.9189(2) 0.0304(10) Uani 1 1 d . . . . .
H40A H 0.5048 0.8355 0.8880 0.046 Uiso 1 1 calc R U . . .
H40B H 0.4735 0.9109 0.8902 0.046 Uiso 1 1 calc R U . . .
H40C H 0.5048 0.8862 0.9644 0.046 Uiso 1 1 calc R U . . .
O9 O 0.81114(17) 0.70791(13) 0.71612(14) 0.0199(6) Uani 1 1 d . . . . .
Si1 Si 0.91510(7) 0.70872(6) 0.70370(6) 0.0168(2) Uani 1 1 d . . . . .
O10 O 0.99810(16) 0.69931(13) 0.77925(13) 0.0198(6) Uani 1 1 d . . . . .
C41 C 1.1070(3) 0.7112(2) 0.8040(2) 0.0213(9) Uani 1 1 d . . . . .
C42 C 1.1499(3) 0.7901(2) 0.8417(2) 0.0300(10) Uani 1 1 d . . . . .
H42A H 1.1268 0.8158 0.8048 0.045 Uiso 1 1 calc R U . . .
H42B H 1.2237 0.7984 0.8618 0.045 Uiso 1 1 calc R U . . .
H42C H 1.1268 0.8070 0.8827 0.045 Uiso 1 1 calc R U . . .
C43 C 1.1415(3) 0.6695(2) 0.8597(2) 0.0255(10) Uani 1 1 d . . . . .
H43A H 1.1211 0.6871 0.9020 0.038 Uiso 1 1 calc R U . . .
H43B H 1.2151 0.6755 0.8782 0.038 Uiso 1 1 calc R U . . .
H43C H 1.1106 0.6190 0.8347 0.038 Uiso 1 1 calc R U . . .
C44 C 1.1390(3) 0.6836(2) 0.7380(2) 0.0307(10) Uani 1 1 d . . . . .
H44A H 1.1104 0.6326 0.7145 0.046 Uiso 1 1 calc R U . . .
H44B H 1.2128 0.6914 0.7564 0.046 Uiso 1 1 calc R U . . .
H44C H 1.1145 0.7090 0.7010 0.046 Uiso 1 1 calc R U . . .
O11 O 0.96090(17) 0.78228(13) 0.69375(14) 0.0193(6) Uani 1 1 d . . . . .
C45 C 0.9430(3) 0.8078(2) 0.6290(2) 0.0237(9) Uani 1 1 d . . . . .
C46 C 1.0122(3) 0.7791(2) 0.5895(2) 0.0301(10) Uani 1 1 d . . . . .
H46A H 1.0827 0.7966 0.6242 0.045 Uiso 1 1 calc R U . . .
H46B H 1.0011 0.7954 0.5452 0.045 Uiso 1 1 calc R U . . .
H46C H 0.9968 0.7270 0.5741 0.045 Uiso 1 1 calc R U . . .
C47 C 0.8332(3) 0.7839(2) 0.5762(2) 0.0288(10) Uani 1 1 d . . . . .
H47A H 0.8161 0.7318 0.5572 0.043 Uiso 1 1 calc R U . . .
H47B H 0.8220 0.8034 0.5339 0.043 Uiso 1 1 calc R U . . .
H47C H 0.7905 0.8009 0.6032 0.043 Uiso 1 1 calc R U . . .
C48 C 0.9724(3) 0.8881(2) 0.6589(2) 0.0324(10) Uani 1 1 d . . . . .
H48A H 0.9276 0.9063 0.6835 0.049 Uiso 1 1 calc R U . . .
H48B H 0.9663 0.9077 0.6172 0.049 Uiso 1 1 calc R U . . .
H48C H 1.0423 0.9023 0.6953 0.049 Uiso 1 1 calc R U . . .
O12 O 0.90365(18) 0.64601(13) 0.62859(14) 0.0216(6) Uani 1 1 d . . . . .
C49 C 0.8547(3) 0.5720(2) 0.5989(2) 0.0254(9) Uani 1 1 d . . . . .
C50 C 0.8612(3) 0.5402(2) 0.6624(2) 0.0405(12) Uani 1 1 d . . . . .
H50A H 0.9322 0.5463 0.6948 0.061 Uiso 1 1 calc R U . . .
H50B H 0.8303 0.4895 0.6412 0.061 Uiso 1 1 calc R U . . .
H50C H 0.8255 0.5645 0.6920 0.061 Uiso 1 1 calc R U . . .
C51 C 0.9108(3) 0.5357(2) 0.5525(2) 0.0356(11) Uani 1 1 d . . . . .
H51A H 0.9085 0.5582 0.5134 0.053 Uiso 1 1 calc R U . . .
H51B H 0.8788 0.4853 0.5290 0.053 Uiso 1 1 calc R U . . .
H51C H 0.9812 0.5403 0.5853 0.053 Uiso 1 1 calc R U . . .
C52 C 0.7455(3) 0.5669(2) 0.5499(2) 0.0386(12) Uani 1 1 d . . . . .
H52A H 0.7133 0.5953 0.5798 0.058 Uiso 1 1 calc R U . . .
H52B H 0.7098 0.5171 0.5306 0.058 Uiso 1 1 calc R U . . .
H52C H 0.7429 0.5850 0.5078 0.058 Uiso 1 1 calc R U . . .
O13 O 0.64120(18) 0.77915(15) 0.70394(14) 0.0274(7) Uani 1 1 d . . . . .
Si2 Si 0.56307(8) 0.79069(6) 0.63160(6) 0.0199(2) Uani 1 1 d . . . . .
O14A O 0.5332(2) 0.71472(17) 0.56637(18) 0.0275(9) Uani 0.822(4) 1 d . . P A 1
C55A C 0.4402(4) 0.6162(3) 0.4606(3) 0.0401(16) Uani 0.822(4) 1 d . . P A 1
H55A H 0.4867 0.5872 0.4818 0.060 Uiso 0.822(4) 1 calc R U P A 1
H55B H 0.4130 0.5977 0.4056 0.060 Uiso 0.822(4) 1 calc R U P A 1
H55C H 0.3848 0.6144 0.4785 0.060 Uiso 0.822(4) 1 calc R U P A 1
O14B O 0.5788(11) 0.7619(8) 0.5527(8) 0.0275(9) Uani 0.178(4) 1 d . . P A 2
C55B C 0.5006(19) 0.6413(17) 0.5183(13) 0.044(8) Uani 0.178(4) 1 d . . P A 2
H55D H 0.5669 0.6283 0.5298 0.066 Uiso 0.178(4) 1 calc R U P A 2
H55E H 0.4483 0.5997 0.4837 0.066 Uiso 0.178(4) 1 calc R U P A 2
H55F H 0.4886 0.6575 0.5648 0.066 Uiso 0.178(4) 1 calc R U P A 2
C53 C 0.4977(3) 0.6946(2) 0.4857(2) 0.0302(10) Uani 1 1 d . . . . .
C54 C 0.5824(3) 0.6974(3) 0.4579(3) 0.0441(13) Uani 1 1 d . . . . .
H54A H 0.6197 0.7465 0.4748 0.066 Uiso 1 1 calc R U . . .
H54B H 0.5546 0.6801 0.4028 0.066 Uiso 1 1 calc R U . . .
H54C H 0.6280 0.6673 0.4778 0.066 Uiso 1 1 calc R U . . .
C56 C 0.4208(3) 0.7358(2) 0.4518(2) 0.0378(12) Uani 1 1 d . . . . .
H56A H 0.3669 0.7331 0.4712 0.057 Uiso 1 1 calc R U . . .
H56B H 0.3919 0.7154 0.3970 0.057 Uiso 1 1 calc R U . . .
H56C H 0.4536 0.7856 0.4652 0.057 Uiso 1 1 calc R U . . .
C57 C 0.6132(3) 0.9282(2) 0.6234(2) 0.0303(10) Uani 1 1 d D . . . .
C58 C 0.6990(4) 0.9541(3) 0.6033(3) 0.0526(14) Uani 1 1 d . . . . .
H58A H 0.7620 0.9458 0.6365 0.079 Uiso 1 1 calc R U . . .
H58B H 0.7047 1.0051 0.6092 0.079 Uiso 1 1 calc R U . . .
H58C H 0.6861 0.9283 0.5510 0.079 Uiso 1 1 calc R U . . .
C59 C 0.5144(3) 0.9386(2) 0.5717(3) 0.0459(13) Uani 1 1 d . . . . .
H59A H 0.5052 0.9164 0.5194 0.069 Uiso 1 1 calc R U . . .
H59B H 0.5153 0.9895 0.5804 0.069 Uiso 1 1 calc R U . . .
H59C H 0.4588 0.9166 0.5820 0.069 Uiso 1 1 calc R U . . .
O15A O 0.6082(2) 0.85136(17) 0.60249(19) 0.0257(11) Uani 0.825(6) 1 d . . P A 1
C60A C 0.6312(5) 0.9583(3) 0.7039(3) 0.0463(17) Uani 0.825(6) 1 d . . P A 1
H60A H 0.5740 0.9382 0.7138 0.069 Uiso 0.825(6) 1 calc R U P A 1
H60B H 0.6385 1.0101 0.7164 0.069 Uiso 0.825(6) 1 calc R U P A 1
H60C H 0.6930 0.9466 0.7347 0.069 Uiso 0.825(6) 1 calc R U P A 1
O15B O 0.6208(12) 0.8775(9) 0.6670(10) 0.032(5) Uani 0.175(6) 1 d . . P A 2
C60B C 0.636(3) 0.9952(10) 0.6901(12) 0.0463(17) Uani 0.175(6) 1 d D . P A 2
H60D H 0.5804 0.9938 0.7084 0.069 Uiso 0.175(6) 1 calc R U P A 2
H60E H 0.6415 1.0376 0.6737 0.069 Uiso 0.175(6) 1 calc R U P A 2
H60F H 0.6988 0.9969 0.7307 0.069 Uiso 0.175(6) 1 calc R U P A 2
O16B O 0.4632(3) 0.8151(3) 0.6423(3) 0.0277(12) Uani 0.810(11) 1 d . . P A 1
O16A O 0.4517(14) 0.7788(13) 0.6190(12) 0.0277(12) Uani 0.190(11) 1 d . . P A 2
C61 C 0.3831(3) 0.7857(2) 0.6616(2) 0.0280(10) Uani 1 1 d . . . . .
C62 C 0.4206(3) 0.7422(2) 0.7143(2) 0.0373(11) Uani 1 1 d . . . . .
H62A H 0.4330 0.6980 0.6869 0.056 Uiso 1 1 calc R U . . .
H62B H 0.3696 0.7311 0.7345 0.056 Uiso 1 1 calc R U . . .
H62C H 0.4833 0.7695 0.7558 0.056 Uiso 1 1 calc R U . . .
C63 C 0.3536(4) 0.8514(2) 0.6994(3) 0.0544(15) Uani 1 1 d . . . . .
H63A H 0.4127 0.8817 0.7424 0.082 Uiso 1 1 calc R U . . .
H63B H 0.3009 0.8374 0.7169 0.082 Uiso 1 1 calc R U . . .
H63C H 0.3281 0.8777 0.6635 0.082 Uiso 1 1 calc R U . . .
C64 C 0.2940(3) 0.7407(3) 0.5925(3) 0.0460(13) Uani 1 1 d . . . . .
H64A H 0.2713 0.7686 0.5577 0.069 Uiso 1 1 calc R U . . .
H64B H 0.2389 0.7256 0.6072 0.069 Uiso 1 1 calc R U . . .
H64C H 0.3140 0.6988 0.5678 0.069 Uiso 1 1 calc R U . . .
O17 O 0.88358(16) 0.75492(12) 1.21421(13) 0.0172(6) Uani 1 1 d . . . . .
Si3 Si 0.95387(7) 0.73869(5) 1.28806(6) 0.0163(2) Uani 1 1 d . . . . .
O18 O 1.06417(18) 0.72937(14) 1.28759(14) 0.0243(6) Uani 1 1 d . . . . .
C65A C 1.1067(5) 0.6931(3) 1.2370(5) 0.0206(14) Uani 0.792(5) 1 d . . P B 1
C66A C 1.1929(4) 0.7468(3) 1.2394(3) 0.0308(13) Uani 0.792(5) 1 d . . P B 1
H66A H 1.1657 0.7848 1.2206 0.046 Uiso 0.792(5) 1 calc R U P B 1
H66B H 1.2264 0.7228 1.2078 0.046 Uiso 0.792(5) 1 calc R U P B 1
H66C H 1.2417 0.7671 1.2913 0.046 Uiso 0.792(5) 1 calc R U P B 1
C67A C 1.1502(4) 0.6353(3) 1.2695(4) 0.0248(14) Uani 0.792(5) 1 d . . P B 1
H67A H 1.1974 0.6571 1.3217 0.037 Uiso 0.792(5) 1 calc R U P B 1
H67B H 1.1857 0.6110 1.2397 0.037 Uiso 0.792(5) 1 calc R U P B 1
H67C H 1.0952 0.6007 1.2679 0.037 Uiso 0.792(5) 1 calc R U P B 1
C68A C 1.0292(4) 0.6612(3) 1.1587(3) 0.0268(14) Uani 0.792(5) 1 d . . P B 1
H68A H 0.9757 0.6267 1.1589 0.040 Uiso 0.792(5) 1 calc R U P B 1
H68B H 1.0611 0.6372 1.1258 0.040 Uiso 0.792(5) 1 calc R U P B 1
H68C H 1.0002 0.6988 1.1402 0.040 Uiso 0.792(5) 1 calc R U P B 1
C65B C 1.092(2) 0.6677(15) 1.239(2) 0.0206(14) Uani 0.208(5) 1 d . . P B 2
C66B C 1.0188(13) 0.5955(10) 1.2058(12) 0.0308(13) Uani 0.208(5) 1 d . . P B 2
H66D H 0.9506 0.6016 1.1793 0.046 Uiso 0.208(5) 1 calc R U P B 2
H66E H 1.0192 0.5757 1.2465 0.046 Uiso 0.208(5) 1 calc R U P B 2
H66F H 1.0399 0.5629 1.1706 0.046 Uiso 0.208(5) 1 calc R U P B 2
C67B C 1.1953(18) 0.6655(13) 1.2804(15) 0.039(7) Uani 0.208(5) 1 d . . P B 2
H67D H 1.2169 0.6283 1.2501 0.058 Uiso 0.208(5) 1 calc R U P B 2
H67E H 1.2003 0.6552 1.3272 0.058 Uiso 0.208(5) 1 calc R U P B 2
H67F H 1.2388 0.7116 1.2922 0.058 Uiso 0.208(5) 1 calc R U P B 2
C68B C 1.082(2) 0.6967(14) 1.1720(17) 0.048(8) Uani 0.208(5) 1 d . . P B 2
H68D H 1.1103 0.6680 1.1393 0.072 Uiso 0.208(5) 1 calc R U P B 2
H68E H 1.1185 0.7462 1.1908 0.072 Uiso 0.208(5) 1 calc R U P B 2
H68F H 1.0105 0.6944 1.1435 0.072 Uiso 0.208(5) 1 calc R U P B 2
O19 O 0.89268(18) 0.66819(13) 1.29397(14) 0.0229(6) Uani 1 1 d . . . . .
C69 C 0.9063(3) 0.6372(2) 1.3542(2) 0.0234(9) Uani 1 1 d . . . . .
C70 C 0.8672(3) 0.5578(2) 1.3166(2) 0.0342(11) Uani 1 1 d . . . . .
H70A H 0.7968 0.5491 1.2820 0.051 Uiso 1 1 calc R U . . .
H70B H 0.8715 0.5339 1.3549 0.051 Uiso 1 1 calc R U . . .
H70C H 0.9081 0.5392 1.2886 0.051 Uiso 1 1 calc R U . . .
C71 C 1.0162(3) 0.6515(2) 1.4066(2) 0.0257(9) Uani 1 1 d . . . . .
H71A H 1.0555 0.6301 1.3785 0.039 Uiso 1 1 calc R U . . .
H71B H 1.0216 0.6307 1.4474 0.039 Uiso 1 1 calc R U . . .
H71C H 1.0423 0.7029 1.4277 0.039 Uiso 1 1 calc R U . . .
C72 C 0.8434(3) 0.6678(2) 1.3975(2) 0.0269(10) Uani 1 1 d . . . . .
H72A H 0.8661 0.7196 1.4178 0.040 Uiso 1 1 calc R U . . .
H72B H 0.8514 0.6475 1.4389 0.040 Uiso 1 1 calc R U . . .
H72C H 0.7722 0.6561 1.3637 0.040 Uiso 1 1 calc R U . . .
O20 O 0.97800(17) 0.80292(12) 1.36494(14) 0.0186(6) Uani 1 1 d . . . . .
C73 C 1.0521(3) 0.86847(19) 1.3976(2) 0.0223(9) Uani 1 1 d . . . . .
C74 C 1.1522(3) 0.8547(2) 1.4451(2) 0.0329(11) Uani 1 1 d . . . . .
H74A H 1.1427 0.8340 1.4828 0.049 Uiso 1 1 calc R U . . .
H74B H 1.2017 0.8996 1.4703 0.049 Uiso 1 1 calc R U . . .
H74C H 1.1766 0.8217 1.4126 0.049 Uiso 1 1 calc R U . . .
C75 C 1.0129(3) 0.9191(2) 1.4483(3) 0.0390(12) Uani 1 1 d . . . . .
H75A H 0.9486 0.9280 1.4177 0.058 Uiso 1 1 calc R U . . .
H75B H 1.0621 0.9641 1.4744 0.058 Uiso 1 1 calc R U . . .
H75C H 1.0029 0.8975 1.4854 0.058 Uiso 1 1 calc R U . . .
C76 C 1.0624(3) 0.8996(2) 1.3380(2) 0.0373(12) Uani 1 1 d . . . . .
H76A H 1.0923 0.8689 1.3080 0.056 Uiso 1 1 calc R U . . .
H76B H 1.1060 0.9470 1.3619 0.056 Uiso 1 1 calc R U . . .
H76C H 0.9957 0.9032 1.3053 0.056 Uiso 1 1 calc R U . . .
O21 O 0.66955(16) 0.74933(12) 1.17205(13) 0.0163(6) Uani 1 1 d . . . . .
Si4 Si 0.58455(7) 0.78182(5) 1.19571(6) 0.0137(2) Uani 1 1 d . . . . .
O22 O 0.50785(16) 0.79900(12) 1.12256(13) 0.0155(6) Uani 1 1 d . . . . .
C77 C 0.4341(3) 0.84369(18) 1.1201(2) 0.0170(8) Uani 1 1 d . . . . .
C78 C 0.4874(3) 0.92021(19) 1.1421(2) 0.0245(9) Uani 1 1 d . . . . .
H78A H 0.5367 0.9342 1.1939 0.037 Uiso 1 1 calc R U . . .
H78B H 0.4379 0.9510 1.1383 0.037 Uiso 1 1 calc R U . . .
H78C H 0.5221 0.9250 1.1084 0.037 Uiso 1 1 calc R U . . .
C79 C 0.3588(3) 0.8199(2) 1.0384(2) 0.0237(9) Uani 1 1 d . . . . .
H79A H 0.3943 0.8258 1.0054 0.036 Uiso 1 1 calc R U . . .
H79B H 0.3069 0.8488 1.0331 0.036 Uiso 1 1 calc R U . . .
H79C H 0.3269 0.7697 1.0243 0.036 Uiso 1 1 calc R U . . .
C80 C 0.3786(3) 0.8337(2) 1.1710(2) 0.0229(9) Uani 1 1 d . . . . .
H80A H 0.3466 0.7835 1.1565 0.034 Uiso 1 1 calc R U . . .
H80B H 0.3268 0.8627 1.1661 0.034 Uiso 1 1 calc R U . . .
H80C H 0.4266 0.8485 1.2233 0.034 Uiso 1 1 calc R U . . .
O23 O 0.52506(17) 0.72725(12) 1.22364(13) 0.0167(6) Uani 1 1 d . . . . .
C81 C 0.4903(3) 0.65128(19) 1.1942(2) 0.0217(9) Uani 1 1 d . . . . .
C82 C 0.5754(3) 0.6168(2) 1.2288(2) 0.0304(10) Uani 1 1 d . . . . .
H82A H 0.6329 0.6311 1.2162 0.046 Uiso 1 1 calc R U . . .
H82B H 0.5530 0.5650 1.2091 0.046 Uiso 1 1 calc R U . . .
H82C H 0.5956 0.6318 1.2835 0.046 Uiso 1 1 calc R U . . .
C83 C 0.4041(3) 0.6361(2) 1.2194(3) 0.0442(13) Uani 1 1 d . . . . .
H83A H 0.4277 0.6562 1.2741 0.066 Uiso 1 1 calc R U . . .
H83B H 0.3802 0.5847 1.2050 0.066 Uiso 1 1 calc R U . . .
H83C H 0.3487 0.6578 1.1953 0.066 Uiso 1 1 calc R U . . .
C84 C 0.4526(3) 0.6271(2) 1.1091(2) 0.0403(12) Uani 1 1 d . . . . .
H84A H 0.4024 0.6542 1.0887 0.060 Uiso 1 1 calc R U . . .
H84B H 0.4218 0.5763 1.0900 0.060 Uiso 1 1 calc R U . . .
H84C H 0.5093 0.6352 1.0935 0.060 Uiso 1 1 calc R U . . .
O24 O 0.62512(17) 0.85638(12) 1.26376(13) 0.0177(6) Uani 1 1 d . . . . .
C85 C 0.6640(3) 0.8716(2) 1.3444(2) 0.0208(9) Uani 1 1 d . . . . .
C86 C 0.7189(3) 0.94914(19) 1.3758(2) 0.0300(10) Uani 1 1 d . . . . .
H86A H 0.7755 0.9547 1.3596 0.045 Uiso 1 1 calc R U . . .
H86B H 0.7443 0.9636 1.4308 0.045 Uiso 1 1 calc R U . . .
H86C H 0.6721 0.9790 1.3571 0.045 Uiso 1 1 calc R U . . .
C87 C 0.7355(3) 0.8231(2) 1.3681(2) 0.0276(10) Uani 1 1 d . . . . .
H87A H 0.6981 0.7738 1.3485 0.041 Uiso 1 1 calc R U . . .
H87B H 0.7662 0.8368 1.4231 0.041 Uiso 1 1 calc R U . . .
H87C H 0.7885 0.8274 1.3480 0.041 Uiso 1 1 calc R U . . .
C88 C 0.5763(3) 0.8620(2) 1.3698(2) 0.0309(10) Uani 1 1 d . . . . .
H88A H 0.5340 0.8963 1.3577 0.046 Uiso 1 1 calc R U . . .
H88B H 0.6026 0.8697 1.4242 0.046 Uiso 1 1 calc R U . . .
H88C H 0.5360 0.8136 1.3439 0.046 Uiso 1 1 calc R U . . .

loop_
_atom_site_aniso_label
_atom_site_aniso_U_11
_atom_site_aniso_U_22
_atom_site_aniso_U_33
_atom_site_aniso_U_23
_atom_site_aniso_U_13
_atom_site_aniso_U_12
Ba1 0.01463(11) 0.01504(12) 0.01293(11) 0.00318(9) 0.00649(9) 0.00412(9)
Al1 0.0131(5) 0.0249(6) 0.0140(6) 0.0058(5) 0.0067(5) 0.0068(5)
Al2 0.0128(5) 0.0127(6) 0.0120(6) 0.0037(5) 0.0055(5) 0.0041(5)
O1 0.0157(13) 0.0216(14) 0.0141(13) 0.0040(11) 0.0060(11) 0.0042(11)
C1 0.0142(18) 0.018(2) 0.021(2) 0.0043(17) 0.0074(16) 0.0058(16)
C2 0.024(2) 0.026(2) 0.020(2) 0.0078(18) 0.0106(18) 0.0119(18)
C3 0.034(2) 0.021(2) 0.027(2) 0.0099(18) 0.020(2) 0.0072(19)
C4 0.027(2) 0.020(2) 0.033(3) 0.0056(19) 0.020(2) 0.0004(18)
C5 0.020(2) 0.014(2) 0.026(2) 0.0005(17) 0.0102(17) 0.0040(17)
C6 0.0190(19) 0.017(2) 0.023(2) 0.0064(17) 0.0149(17) 0.0053(17)
C7 0.0192(19) 0.023(2) 0.026(2) 0.0049(18) 0.0114(18) 0.0017(17)
C8 0.0180(19) 0.027(2) 0.018(2) 0.0075(18) 0.0034(17) 0.0017(17)
O2 0.0151(13) 0.0250(15) 0.0210(15) 0.0093(12) 0.0057(11) 0.0058(11)
C9 0.023(2) 0.026(2) 0.017(2) 0.0044(18) 0.0051(17) 0.0010(18)
C10 0.021(2) 0.028(2) 0.026(2) 0.0079(19) 0.0103(18) 0.0045(18)
O3 0.0128(12) 0.0270(15) 0.0145(14) 0.0029(12) 0.0048(11) 0.0003(11)
C11 0.0167(19) 0.026(2) 0.015(2) 0.0017(17) 0.0049(16) 0.0023(17)
C12 0.026(2) 0.046(3) 0.021(2) 0.003(2) 0.0161(19) 0.002(2)
C13 0.026(2) 0.042(3) 0.016(2) -0.006(2) 0.0067(18) -0.003(2)
C14 0.024(2) 0.025(2) 0.020(2) -0.0021(18) 0.0040(18) -0.0051(18)
C15 0.0130(18) 0.020(2) 0.020(2) 0.0028(17) 0.0056(16) 0.0030(16)
C16 0.0167(19) 0.020(2) 0.0124(19) 0.0028(16) 0.0049(16) 0.0036(16)
C17 0.0159(19) 0.022(2) 0.020(2) 0.0017(17) 0.0047(17) 0.0040(17)
C18 0.0131(18) 0.021(2) 0.017(2) 0.0025(17) 0.0078(16) -0.0013(16)
O4 0.0168(13) 0.0191(14) 0.0175(14) 0.0007(11) 0.0107(11) 0.0015(11)
C19 0.0197(19) 0.023(2) 0.024(2) 0.0059(18) 0.0128(17) 0.0074(17)
C20 0.0175(19) 0.025(2) 0.025(2) 0.0068(18) 0.0091(17) 0.0028(17)
O5 0.0200(13) 0.0143(13) 0.0161(14) 0.0036(11) 0.0104(11) 0.0073(11)
C21 0.0113(17) 0.0155(19) 0.019(2) 0.0008(16) 0.0060(15) 0.0049(15)
C22 0.029(2) 0.021(2) 0.026(2) 0.0061(18) 0.0175(18) 0.0096(18)
C23 0.040(2) 0.023(2) 0.033(3) 0.0150(19) 0.024(2) 0.0121(19)
C24 0.024(2) 0.0133(19) 0.029(2) 0.0038(17) 0.0121(18) 0.0076(17)
C25 0.0162(18) 0.018(2) 0.016(2) 0.0010(16) 0.0049(16) 0.0080(16)
C26 0.0171(19) 0.0163(19) 0.016(2) 0.0056(16) 0.0069(16) 0.0072(16)
C27 0.037(2) 0.027(2) 0.020(2) 0.0082(18) 0.0118(19) 0.0226(19)
C28 0.023(2) 0.019(2) 0.025(2) 0.0035(17) 0.0169(18) 0.0086(17)
O6 0.0402(16) 0.0239(15) 0.0190(15) 0.0099(12) 0.0204(13) 0.0205(13)
C29 0.077(3) 0.018(2) 0.026(3) 0.005(2) 0.015(2) 0.016(2)
C30 0.043(3) 0.025(3) 0.129(5) -0.002(3) 0.056(3) 0.006(2)
O7 0.0199(13) 0.0110(13) 0.0166(13) 0.0037(11) 0.0094(11) 0.0066(11)
C31 0.0143(18) 0.0135(19) 0.019(2) 0.0039(16) 0.0072(16) 0.0022(16)
C32 0.0145(18) 0.018(2) 0.0153(19) 0.0036(16) 0.0048(16) 0.0018(16)
C33 0.022(2) 0.018(2) 0.019(2) -0.0012(17) 0.0106(17) 0.0002(17)
C34 0.0211(19) 0.0134(19) 0.026(2) 0.0052(17) 0.0120(17) 0.0057(16)
C35 0.0211(19) 0.0139(19) 0.026(2) 0.0083(17) 0.0142(17) 0.0075(16)
C36 0.0142(18) 0.0166(19) 0.0145(19) 0.0029(16) 0.0090(15) 0.0018(16)
C37 0.030(2) 0.021(2) 0.027(2) 0.0113(18) 0.0175(19) 0.0133(18)
C38 0.025(2) 0.024(2) 0.020(2) 0.0106(17) 0.0108(17) 0.0150(18)
O8 0.0267(14) 0.0194(14) 0.0173(14) 0.0090(11) 0.0109(12) 0.0131(12)
C39 0.035(2) 0.030(2) 0.022(2) 0.0128(19) 0.0146(19) 0.0190(19)
C40 0.030(2) 0.036(3) 0.032(3) 0.012(2) 0.015(2) 0.016(2)
O9 0.0164(13) 0.0268(15) 0.0196(14) 0.0075(12) 0.0091(11) 0.0078(12)
Si1 0.0151(5) 0.0229(6) 0.0147(6) 0.0054(5) 0.0079(4) 0.0057(5)
O10 0.0113(12) 0.0301(15) 0.0190(14) 0.0073(12) 0.0063(11) 0.0069(11)
C41 0.0104(17) 0.030(2) 0.026(2) 0.0137(19) 0.0049(16) 0.0081(17)
C42 0.019(2) 0.032(2) 0.035(3) 0.013(2) 0.0036(19) 0.0020(19)
C43 0.018(2) 0.035(2) 0.025(2) 0.010(2) 0.0084(18) 0.0066(18)
C44 0.019(2) 0.045(3) 0.033(3) 0.016(2) 0.0131(19) 0.010(2)
O11 0.0201(13) 0.0198(14) 0.0172(14) 0.0050(12) 0.0063(11) 0.0042(11)
C45 0.028(2) 0.027(2) 0.023(2) 0.0122(19) 0.0142(18) 0.0063(19)
C46 0.026(2) 0.039(3) 0.030(2) 0.012(2) 0.0162(19) 0.007(2)
C47 0.031(2) 0.033(2) 0.024(2) 0.011(2) 0.0100(19) 0.009(2)
C48 0.039(2) 0.030(2) 0.029(3) 0.009(2) 0.015(2) 0.005(2)
O12 0.0266(14) 0.0219(15) 0.0181(15) 0.0042(12) 0.0117(12) 0.0052(12)
C49 0.035(2) 0.024(2) 0.017(2) 0.0059(18) 0.0103(19) 0.0081(19)
C50 0.061(3) 0.028(3) 0.034(3) 0.012(2) 0.019(2) 0.004(2)
C51 0.051(3) 0.028(2) 0.028(2) 0.003(2) 0.016(2) 0.018(2)
C52 0.036(3) 0.035(3) 0.034(3) 0.003(2) 0.008(2) -0.004(2)
O13 0.0206(14) 0.0474(19) 0.0194(15) 0.0149(14) 0.0085(12) 0.0140(13)
Si2 0.0203(5) 0.0215(6) 0.0194(6) 0.0078(5) 0.0072(5) 0.0081(5)
O14A 0.041(2) 0.021(2) 0.0168(18) 0.0049(15) 0.0084(15) 0.0032(16)
C55A 0.046(3) 0.030(3) 0.033(4) -0.005(3) 0.015(3) -0.006(3)
O14B 0.041(2) 0.021(2) 0.0168(18) 0.0049(15) 0.0084(15) 0.0032(16)
C55B 0.031(14) 0.09(2) 0.013(13) 0.015(15) 0.011(12) 0.010(16)
C53 0.045(3) 0.029(2) 0.015(2) 0.0041(19) 0.011(2) 0.009(2)
C54 0.031(2) 0.060(3) 0.044(3) 0.026(3) 0.010(2) 0.011(2)
C56 0.026(2) 0.057(3) 0.025(2) 0.011(2) 0.0049(19) 0.006(2)
C57 0.042(3) 0.017(2) 0.036(3) 0.012(2) 0.017(2) 0.007(2)
C58 0.054(3) 0.052(3) 0.051(3) 0.010(3) 0.024(3) 0.008(3)
C59 0.055(3) 0.039(3) 0.048(3) 0.014(2) 0.021(3) 0.021(2)
O15A 0.0311(19) 0.0232(19) 0.021(2) 0.0051(16) 0.0086(16) 0.0080(15)
C60A 0.080(4) 0.027(4) 0.033(3) 0.007(3) 0.026(3) 0.002(3)
O15B 0.046(11) 0.033(10) 0.034(12) 0.019(9) 0.027(9) 0.015(8)
C60B 0.080(4) 0.027(4) 0.033(3) 0.007(3) 0.026(3) 0.002(3)
O16B 0.0227(17) 0.026(3) 0.040(3) 0.013(2) 0.0153(19) 0.008(2)
O16A 0.0227(17) 0.026(3) 0.040(3) 0.013(2) 0.0153(19) 0.008(2)
C61 0.016(2) 0.037(3) 0.028(2) 0.008(2) 0.0069(18) 0.0039(19)
C62 0.029(2) 0.056(3) 0.038(3) 0.024(2) 0.018(2) 0.014(2)
C63 0.063(3) 0.041(3) 0.055(4) 0.011(3) 0.018(3) 0.019(3)
C64 0.034(3) 0.062(3) 0.042(3) 0.009(3) 0.019(2) 0.014(2)
O17 0.0151(12) 0.0186(14) 0.0209(14) 0.0062(11) 0.0092(11) 0.0074(11)
Si3 0.0173(5) 0.0179(6) 0.0146(5) 0.0034(5) 0.0070(4) 0.0073(5)
O18 0.0197(13) 0.0341(16) 0.0169(14) 0.0012(13) 0.0070(11) 0.0120(12)
C65A 0.022(3) 0.028(4) 0.021(2) 0.012(4) 0.014(2) 0.015(3)
C66A 0.025(3) 0.034(3) 0.040(3) 0.014(3) 0.017(2) 0.012(2)
C67A 0.029(4) 0.024(4) 0.033(4) 0.013(3) 0.020(3) 0.016(3)
C68A 0.027(3) 0.029(4) 0.027(3) 0.003(3) 0.016(3) 0.012(3)
C65B 0.022(3) 0.028(4) 0.021(2) 0.012(4) 0.014(2) 0.015(3)
C66B 0.025(3) 0.034(3) 0.040(3) 0.014(3) 0.017(2) 0.012(2)
C67B 0.039(16) 0.034(16) 0.038(15) -0.010(13) 0.028(14) -0.009(12)
C68B 0.049(18) 0.033(16) 0.07(2) 0.005(16) 0.034(17) 0.029(13)
O19 0.0310(15) 0.0189(14) 0.0148(14) 0.0056(12) 0.0041(12) 0.0035(12)
C69 0.033(2) 0.019(2) 0.019(2) 0.0076(17) 0.0096(18) 0.0049(18)
C70 0.045(3) 0.020(2) 0.036(3) 0.010(2) 0.012(2) 0.006(2)
C71 0.032(2) 0.027(2) 0.023(2) 0.0113(19) 0.0118(19) 0.0145(19)
C72 0.027(2) 0.035(2) 0.022(2) 0.013(2) 0.0101(18) 0.0101(19)
O20 0.0183(13) 0.0165(14) 0.0201(15) 0.0015(12) 0.0090(11) 0.0034(11)
C73 0.022(2) 0.015(2) 0.025(2) 0.0016(17) 0.0064(18) 0.0024(17)
C74 0.027(2) 0.023(2) 0.029(3) -0.004(2) -0.0019(19) -0.0004(19)
C75 0.031(2) 0.022(2) 0.047(3) -0.010(2) 0.010(2) 0.000(2)
C76 0.034(2) 0.026(2) 0.039(3) 0.007(2) 0.006(2) -0.010(2)
O21 0.0161(12) 0.0174(13) 0.0214(14) 0.0080(11) 0.0114(11) 0.0083(11)
Si4 0.0137(5) 0.0145(5) 0.0145(5) 0.0033(4) 0.0074(4) 0.0047(4)
O22 0.0143(12) 0.0179(13) 0.0157(14) 0.0018(11) 0.0082(11) 0.0084(11)
C77 0.0187(19) 0.0142(19) 0.020(2) 0.0056(16) 0.0077(16) 0.0092(16)
C78 0.028(2) 0.019(2) 0.030(2) 0.0108(18) 0.0112(19) 0.0119(18)
C79 0.020(2) 0.026(2) 0.022(2) 0.0043(18) 0.0044(17) 0.0074(18)
C80 0.0192(19) 0.034(2) 0.022(2) 0.0104(19) 0.0114(17) 0.0164(18)
O23 0.0208(13) 0.0137(13) 0.0180(14) 0.0030(11) 0.0112(11) 0.0043(11)
C81 0.025(2) 0.016(2) 0.026(2) 0.0065(17) 0.0121(18) 0.0019(17)
C82 0.034(2) 0.017(2) 0.035(3) 0.0071(19) 0.007(2) 0.0066(19)
C83 0.040(3) 0.033(3) 0.065(4) 0.012(3) 0.032(3) 0.000(2)
C84 0.055(3) 0.019(2) 0.030(3) 0.000(2) 0.002(2) 0.000(2)
O24 0.0216(13) 0.0162(13) 0.0163(14) 0.0038(11) 0.0085(11) 0.0057(11)
C85 0.028(2) 0.021(2) 0.0124(19) 0.0030(17) 0.0071(17) 0.0091(18)
C86 0.036(2) 0.020(2) 0.023(2) -0.0031(18) 0.0061(19) 0.0029(19)
C87 0.032(2) 0.030(2) 0.017(2) 0.0075(18) 0.0041(18) 0.0082(19)
C88 0.035(2) 0.038(3) 0.020(2) 0.002(2) 0.0157(19) 0.010(2)

loop_
_atom_type_symbol
_atom_type_description
_atom_type_scat_dispersion_real
_atom_type_scat_dispersion_imag
_atom_type_scat_source
C C 0.0033 0.0016 'International Tables Vol C Tables 4.2.6.8 and 6.1.1.4'
H H 0.0000 0.0000 'International Tables Vol C Tables 4.2.6.8 and 6.1.1.4'
O O 0.0106 0.0060 'International Tables Vol C Tables 4.2.6.8 and 6.1.1.4'
Si Si 0.0817 0.0704 'International Tables Vol C Tables 4.2.6.8 and 6.1.1.4'
Al Al 0.0645 0.0514 'International Tables Vol C Tables 4.2.6.8 and 6.1.1.4'
Ba Ba -0.3244 2.2819 'International Tables Vol C Tables 4.2.6.8 and 6.1.1.4'

loop_
_geom_angle_atom_site_label_1
_geom_angle_atom_site_label_2
_geom_angle_atom_site_label_3
_geom_angle
O1 Ba1 O7 128.38(7)
O1 Ba1 O3 53.60(7)
O7 Ba1 O3 164.82(7)
O1 Ba1 O5 163.26(7)
O7 Ba1 O5 53.70(7)
O3 Ba1 O5 129.89(7)
O1 Ba1 O8 81.88(7)
O7 Ba1 O8 59.61(7)
O3 Ba1 O8 109.01(7)
O5 Ba1 O8 108.74(7)
O1 Ba1 O2 59.87(7)
O7 Ba1 O2 80.04(7)
O3 Ba1 O2 109.33(8)
O5 Ba1 O2 107.96(7)
O8 Ba1 O2 81.19(7)
O1 Ba1 O6 109.64(7)
O7 Ba1 O6 107.82(7)
O3 Ba1 O6 82.90(8)
O5 Ba1 O6 58.78(7)
O8 Ba1 O6 167.23(7)
O2 Ba1 O6 99.56(7)
O1 Ba1 O4 107.20(7)
O7 Ba1 O4 109.99(7)
O3 Ba1 O4 59.15(7)
O5 Ba1 O4 84.89(7)
O8 Ba1 O4 96.61(7)
O2 Ba1 O4 167.03(7)
O6 Ba1 O4 85.43(8)
O1 Ba1 Al1 26.75(5)
O7 Ba1 Al1 152.24(5)
O3 Ba1 Al1 26.87(5)
O5 Ba1 Al1 154.06(5)
O8 Ba1 Al1 95.32(6)
O2 Ba1 Al1 84.70(6)
O6 Ba1 Al1 97.45(6)
O4 Ba1 Al1 82.78(6)
O1 Ba1 Al2 151.99(5)
O7 Ba1 Al2 26.70(5)
O3 Ba1 Al2 154.40(5)
O5 Ba1 Al2 26.99(5)
O8 Ba1 Al2 83.98(6)
O2 Ba1 Al2 94.14(6)
O6 Ba1 Al2 83.24(6)
O4 Ba1 Al2 98.34(6)
Al1 Ba1 Al2 178.73(3)
O13 Al1 O9 116.08(14)
O13 Al1 O3 109.38(13)
O9 Al1 O3 113.92(13)
O13 Al1 O1 113.87(13)
O9 Al1 O1 111.14(12)
O3 Al1 O1 89.57(12)
O13 Al1 Ba1 119.94(10)
O9 Al1 Ba1 123.98(10)
O3 Al1 Ba1 45.27(8)
O1 Al1 Ba1 44.34(9)
O21 Al2 O17 115.24(13)
O21 Al2 O7 110.38(12)
O17 Al2 O7 114.08(12)
O21 Al2 O5 114.71(12)
O17 Al2 O5 109.45(12)
O7 Al2 O5 90.56(12)
O21 Al2 Ba1 123.25(9)
O17 Al2 Ba1 121.51(10)
O7 Al2 Ba1 44.68(8)
O5 Al2 Ba1 45.88(8)
C1 O1 Al1 127.2(2)
C1 O1 Ba1 121.7(2)
Al1 O1 Ba1 108.92(11)
O1 C1 C2 125.0(3)
O1 C1 C6 118.5(3)
C2 C1 C6 116.5(3)
C1 C2 C3 121.1(4)
C1 C2 H2 119.4
C3 C2 H2 119.4
C4 C3 C2 121.0(4)
C4 C3 H3 119.5
C2 C3 H3 119.5
C5 C4 C3 118.8(4)
C5 C4 H4 120.6
C3 C4 H4 120.6
C4 C5 C6 119.7(4)
C4 C5 C7 133.0(3)
C6 C5 C7 107.3(3)
C5 C6 O2 114.3(3)
C5 C6 C1 123.0(4)
O2 C6 C1 122.8(3)
C5 C7 C8 103.4(3)
C5 C7 H7A 111.1
C8 C7 H7A 111.1
C5 C7 H7B 111.1
C8 C7 H7B 111.1
H7A C7 H7B 109.1
O2 C8 C9 107.3(3)
O2 C8 C10 105.4(3)
C9 C8 C10 113.5(3)
O2 C8 C7 104.4(3)
C9 C8 C7 113.8(3)
C10 C8 C7 111.6(3)
C6 O2 C8 105.8(3)
C6 O2 Ba1 116.16(19)
C8 O2 Ba1 137.2(2)
C8 C9 H9A 109.5
C8 C9 H9B 109.5
H9A C9 H9B 109.5
C8 C9 H9C 109.5
H9A C9 H9C 109.5
H9B C9 H9C 109.5
C8 C10 H10A 109.5
C8 C10 H10B 109.5
H10A C10 H10B 109.5
C8 C10 H10C 109.5
H10A C10 H10C 109.5
H10B C10 H10C 109.5
C11 O3 Al1 127.6(2)
C11 O3 Ba1 121.1(2)
Al1 O3 Ba1 107.86(11)
O3 C11 C16 119.1(3)
O3 C11 C12 123.3(4)
C16 C11 C12 117.6(3)
C11 C12 C13 120.0(4)
C11 C12 H12 120.0
C13 C12 H12 120.0
C14 C13 C12 121.4(4)
C14 C13 H13 119.3
C12 C13 H13 119.3
C13 C14 C15 118.6(4)
C13 C14 H14 120.7
C15 C14 H14 120.7
C16 C15 C14 119.3(4)
C16 C15 C17 107.4(3)
C14 C15 C17 133.1(3)
C15 C16 C11 123.1(3)
C15 C16 O4 114.4(3)
C11 C16 O4 122.4(3)
C15 C17 C18 103.4(3)
C15 C17 H17A 111.1
C18 C17 H17A 111.1
C15 C17 H17B 111.1
C18 C17 H17B 111.1
H17A C17 H17B 109.1
O4 C18 C20 107.1(3)
O4 C18 C19 106.3(3)
C20 C18 C19 112.6(3)
O4 C18 C17 104.9(3)
C20 C18 C17 111.6(3)
C19 C18 C17 113.6(3)
C16 O4 C18 106.0(3)
C16 O4 Ba1 116.23(19)
C18 O4 Ba1 134.44(19)
C18 C19 H19A 109.5
C18 C19 H19B 109.5
H19A C19 H19B 109.5
C18 C19 H19C 109.5
H19A C19 H19C 109.5
H19B C19 H19C 109.5
C18 C20 H20A 109.5
C18 C20 H20B 109.5
H20A C20 H20B 109.5
C18 C20 H20C 109.5
H20A C20 H20C 109.5
H20B C20 H20C 109.5
C21 O5 Al2 128.3(2)
C21 O5 Ba1 121.4(2)
Al2 O5 Ba1 107.13(11)
O5 C21 C26 118.2(3)
O5 C21 C22 124.2(3)
C26 C21 C22 117.5(3)
C21 C22 C23 120.6(4)
C21 C22 H22 119.7
C23 C22 H22 119.7
C24 C23 C22 121.2(4)
C24 C23 H23 119.4
C22 C23 H23 119.4
C25 C24 C23 118.6(4)
C25 C24 H24 120.7
C23 C24 H24 120.7
C24 C25 C26 119.9(4)
C24 C25 C27 132.5(3)
C26 C25 C27 107.6(3)
O6 C26 C21 123.3(3)
O6 C26 C25 114.6(3)
C21 C26 C25 122.1(4)
C25 C27 C28 104.3(3)
C25 C27 H27A 110.9
C28 C27 H27A 110.9
C25 C27 H27B 110.9
C28 C27 H27B 110.9
H27A C27 H27B 108.9
C30 C28 O6 106.1(3)
C30 C28 C29 111.8(4)
O6 C28 C29 105.9(3)
C30 C28 C27 113.9(4)
O6 C28 C27 106.3(3)
C29 C28 C27 112.2(3)
C26 O6 C28 107.2(3)
C26 O6 Ba1 117.1(2)
C28 O6 Ba1 135.0(2)
C28 C29 H29A 109.5
C28 C29 H29B 109.5
H29A C29 H29B 109.5
C28 C29 H29C 109.5
H29A C29 H29C 109.5
H29B C29 H29C 109.5
C28 C30 H30A 109.5
C28 C30 H30B 109.5
H30A C30 H30B 109.5
C28 C30 H30C 109.5
H30A C30 H30C 109.5
H30B C30 H30C 109.5
C31 O7 Al2 127.8(2)
C31 O7 Ba1 120.8(2)
Al2 O7 Ba1 108.62(10)
O7 C31 C36 119.4(3)
O7 C31 C32 124.4(3)
C36 C31 C32 116.2(3)
C33 C32 C31 120.7(4)
C33 C32 H32 119.6
C31 C32 H32 119.6
C32 C33 C34 121.4(4)
C32 C33 H33 119.3
C34 C33 H33 119.3
C35 C34 C33 118.4(3)
C35 C34 H34 120.8
C33 C34 H34 120.8
C36 C35 C34 119.0(4)
C36 C35 C37 108.3(3)
C34 C35 C37 132.7(3)
C35 C36 C31 124.4(3)
C35 C36 O8 113.4(3)
C31 C36 O8 122.2(3)
C35 C37 C38 103.3(3)
C35 C37 H37A 111.1
C38 C37 H37A 111.1
C35 C37 H37B 111.1
C38 C37 H37B 111.1
H37A C37 H37B 109.1
O8 C38 C39 106.8(3)
O8 C38 C40 105.8(3)
C39 C38 C40 113.2(3)
O8 C38 C37 104.3(3)
C39 C38 C37 115.0(3)
C40 C38 C37 110.8(3)
C36 O8 C38 106.2(3)
C36 O8 Ba1 116.85(19)
C38 O8 Ba1 136.8(2)
C38 C39 H39A 109.5
C38 C39 H39B 109.5
H39A C39 H39B 109.5
C38 C39 H39C 109.5
H39A C39 H39C 109.5
H39B C39 H39C 109.5
C38 C40 H40A 109.5
C38 C40 H40B 109.5
H40A C40 H40B 109.5
C38 C40 H40C 109.5
H40A C40 H40C 109.5
H40B C40 H40C 109.5
Si1 O9 Al1 153.80(17)
O9 Si1 O11 114.74(14)
O9 Si1 O12 111.78(14)
O11 Si1 O12 105.70(14)
O9 Si1 O10 106.90(14)
O11 Si1 O10 106.41(13)
O12 Si1 O10 111.26(14)
C41 O10 Si1 129.3(2)
O10 C41 C42 108.8(3)
O10 C41 C43 105.9(3)
C42 C41 C43 110.9(3)
O10 C41 C44 111.1(3)
C42 C41 C44 110.8(3)
C43 C41 C44 109.3(3)
C41 C42 H42A 109.5
C41 C42 H42B 109.5
H42A C42 H42B 109.5
C41 C42 H42C 109.5
H42A C42 H42C 109.5
H42B C42 H42C 109.5
C41 C43 H43A 109.5
C41 C43 H43B 109.5
H43A C43 H43B 109.5
C41 C43 H43C 109.5
H43A C43 H43C 109.5
H43B C43 H43C 109.5
C41 C44 H44A 109.5
C41 C44 H44B 109.5
H44A C44 H44B 109.5
C41 C44 H44C 109.5
H44A C44 H44C 109.5
H44B C44 H44C 109.5
C45 O11 Si1 132.4(2)
O11 C45 C48 106.5(3)
O11 C45 C47 110.7(3)
C48 C45 C47 110.9(3)
O11 C45 C46 107.9(3)
C48 C45 C46 109.6(3)
C47 C45 C46 111.0(3)
C45 C46 H46A 109.5
C45 C46 H46B 109.5
H46A C46 H46B 109.5
C45 C46 H46C 109.5
H46A C46 H46C 109.5
H46B C46 H46C 109.5
C45 C47 H47A 109.5
C45 C47 H47B 109.5
H47A C47 H47B 109.5
C45 C47 H47C 109.5
H47A C47 H47C 109.5
H47B C47 H47C 109.5
C45 C48 H48A 109.5
C45 C48 H48B 109.5
H48A C48 H48B 109.5
C45 C48 H48C 109.5
H48A C48 H48C 109.5
H48B C48 H48C 109.5
C49 O12 Si1 132.5(2)
O12 C49 C52 107.9(3)
O12 C49 C51 105.8(3)
C52 C49 C51 111.1(3)
O12 C49 C50 110.6(3)
C52 C49 C50 110.7(4)
C51 C49 C50 110.6(4)
C49 C50 H50A 109.5
C49 C50 H50B 109.5
H50A C50 H50B 109.5
C49 C50 H50C 109.5
H50A C50 H50C 109.5
H50B C50 H50C 109.5
C49 C51 H51A 109.5
C49 C51 H51B 109.5
H51A C51 H51B 109.5
C49 C51 H51C 109.5
H51A C51 H51C 109.5
H51B C51 H51C 109.5
C49 C52 H52A 109.5
C49 C52 H52B 109.5
H52A C52 H52B 109.5
C49 C52 H52C 109.5
H52A C52 H52C 109.5
H52B C52 H52C 109.5
Si2 O13 Al1 158.84(19)
O16A Si2 O13 119.1(7)
O13 Si2 O15A 114.17(16)
O13 Si2 O16B 114.10(19)
O15A Si2 O16B 104.4(2)
O13 Si2 O14A 105.06(17)
O15A Si2 O14A 108.02(18)
O16B Si2 O14A 111.1(3)
O16A Si2 O14B 111.1(10)
O13 Si2 O14B 117.5(5)
O16A Si2 O15B 113.2(11)
O13 Si2 O15B 87.3(6)
O14B Si2 O15B 105.3(8)
C53 O14A Si2 133.6(3)
C53 C55A H55A 109.5
C53 C55A H55B 109.5
H55A C55A H55B 109.5
C53 C55A H55C 109.5
H55A C55A H55C 109.5
H55B C55A H55C 109.5
Si2 O14B C53 119.6(10)
C53 C55B H55D 109.5
C53 C55B H55E 109.5
H55D C55B H55E 109.5
C53 C55B H55F 109.5
H55D C55B H55F 109.5
H55E C55B H55F 109.5
C55B C53 C54 108.5(11)
O14A C53 C54 112.6(4)
C55B C53 C56 137.2(11)
O14A C53 C56 112.9(3)
C54 C53 C56 111.5(4)
O14A C53 C55A 103.6(4)
C54 C53 C55A 109.4(4)
C56 C53 C55A 106.2(4)
C55B C53 O14B 103.7(12)
C54 C53 O14B 80.1(6)
C56 C53 O14B 97.4(6)
C53 C54 H54A 109.5
C53 C54 H54B 109.5
H54A C54 H54B 109.5
C53 C54 H54C 109.5
H54A C54 H54C 109.5
H54B C54 H54C 109.5
C53 C56 H56A 109.5
C53 C56 H56B 109.5
H56A C56 H56B 109.5
C53 C56 H56C 109.5
H56A C56 H56C 109.5
H56B C56 H56C 109.5
O15A C57 C60A 111.9(4)
O15A C57 C58 101.7(4)
O15B C57 C58 121.9(7)
C60A C57 C58 113.4(4)
O15A C57 C59 105.6(3)
O15B C57 C59 123.8(7)
C60A C57 C59 112.8(4)
C58 C57 C59 110.7(4)
O15B C57 C60B 96.0(13)
C58 C57 C60B 94.6(13)
C59 C57 C60B 98.2(13)
C57 C58 H58A 109.5
C57 C58 H58B 109.5
H58A C58 H58B 109.5
C57 C58 H58C 109.5
H58A C58 H58C 109.5
H58B C58 H58C 109.5
C57 C59 H59A 109.5
C57 C59 H59B 109.5
H59A C59 H59B 109.5
C57 C59 H59C 109.5
H59A C59 H59C 109.5
H59B C59 H59C 109.5
C57 O15A Si2 130.5(3)
C57 C60A H60A 109.5
C57 C60A H60B 109.5
H60A C60A H60B 109.5
C57 C60A H60C 109.5
H60A C60A H60C 109.5
H60B C60A H60C 109.5
C57 O15B Si2 125.2(11)
C57 C60B H60D 109.5
C57 C60B H60E 109.5
H60D C60B H60E 109.5
C57 C60B H60F 109.5
H60D C60B H60F 109.5
H60E C60B H60F 109.5
C61 O16B Si2 135.8(4)
C61 O16A Si2 141.2(15)
O16B C61 C62 111.1(3)
O16A C61 C62 102.3(8)
O16B C61 C64 111.7(4)
O16A C61 C64 91.4(9)
C62 C61 C64 109.7(4)
O16B C61 C63 102.7(4)
O16A C61 C63 129.6(10)
C62 C61 C63 111.5(4)
C64 C61 C63 109.9(4)
C61 C62 H62A 109.5
C61 C62 H62B 109.5
H62A C62 H62B 109.5
C61 C62 H62C 109.5
H62A C62 H62C 109.5
H62B C62 H62C 109.5
C61 C63 H63A 109.5
C61 C63 H63B 109.5
H63A C63 H63B 109.5
C61 C63 H63C 109.5
H63A C63 H63C 109.5
H63B C63 H63C 109.5
C61 C64 H64A 109.5
C61 C64 H64B 109.5
H64A C64 H64B 109.5
C61 C64 H64C 109.5
H64A C64 H64C 109.5
H64B C64 H64C 109.5
Si3 O17 Al2 153.87(17)
O17 Si3 O18 112.60(14)
O17 Si3 O19 106.97(13)
O18 Si3 O19 112.31(15)
O17 Si3 O20 112.96(14)
O18 Si3 O20 104.25(13)
O19 Si3 O20 107.74(14)
C65A O18 Si3 138.6(3)
C65B O18 Si3 128.6(12)
O18 C65A C68A 111.8(5)
O18 C65A C66A 107.5(5)
C68A C65A C66A 111.4(6)
O18 C65A C67A 105.5(5)
C68A C65A C67A 111.1(5)
C66A C65A C67A 109.3(5)
C65A C66A H66A 109.5
C65A C66A H66B 109.5
H66A C66A H66B 109.5
C65A C66A H66C 109.5
H66A C66A H66C 109.5
H66B C66A H66C 109.5
C65A C67A H67A 109.5
C65A C67A H67B 109.5
H67A C67A H67B 109.5
C65A C67A H67C 109.5
H67A C67A H67C 109.5
H67B C67A H67C 109.5
C65A C68A H68A 109.5
C65A C68A H68B 109.5
H68A C68A H68B 109.5
C65A C68A H68C 109.5
H68A C68A H68C 109.5
H68B C68A H68C 109.5
C67B C65B C66B 115(2)
C67B C65B C68B 112(3)
C66B C65B C68B 106(2)
C67B C65B O18 107(2)
C66B C65B O18 117(2)
C68B C65B O18 98.6(18)
C65B C66B H66D 109.5
C65B C66B H66E 109.5
H66D C66B H66E 109.5
C65B C66B H66F 109.5
H66D C66B H66F 109.5
H66E C66B H66F 109.5
C65B C67B H67D 109.5
C65B C67B H67E 109.5
H67D C67B H67E 109.5
C65B C67B H67F 109.5
H67D C67B H67F 109.5
H67E C67B H67F 109.5
C65B C68B H68D 109.5
C65B C68B H68E 109.5
H68D C68B H68E 109.5
C65B C68B H68F 109.5
H68D C68B H68F 109.5
H68E C68B H68F 109.5
C69 O19 Si3 132.5(2)
O19 C69 C70 105.7(3)
O19 C69 C71 112.3(3)
C70 C69 C71 109.9(3)
O19 C69 C72 107.9(3)
C70 C69 C72 110.7(3)
C71 C69 C72 110.2(3)
C69 C70 H70A 109.5
C69 C70 H70B 109.5
H70A C70 H70B 109.5
C69 C70 H70C 109.5
H70A C70 H70C 109.5
H70B C70 H70C 109.5
C69 C71 H71A 109.5
C69 C71 H71B 109.5
H71A C71 H71B 109.5
C69 C71 H71C 109.5
H71A C71 H71C 109.5
H71B C71 H71C 109.5
C69 C72 H72A 109.5
C69 C72 H72B 109.5
H72A C72 H72B 109.5
C69 C72 H72C 109.5
H72A C72 H72C 109.5
H72B C72 H72C 109.5
C73 O20 Si3 129.8(2)
O20 C73 C76 111.3(3)
O20 C73 C74 109.0(3)
C76 C73 C74 111.5(3)
O20 C73 C75 105.6(3)
C76 C73 C75 109.7(4)
C74 C73 C75 109.6(3)
C73 C74 H74A 109.5
C73 C74 H74B 109.5
H74A C74 H74B 109.5
C73 C74 H74C 109.5
H74A C74 H74C 109.5
H74B C74 H74C 109.5
C73 C75 H75A 109.5
C73 C75 H75B 109.5
H75A C75 H75B 109.5
C73 C75 H75C 109.5
H75A C75 H75C 109.5
H75B C75 H75C 109.5
C73 C76 H76A 109.5
C73 C76 H76B 109.5
H76A C76 H76B 109.5
C73 C76 H76C 109.5
H76A C76 H76C 109.5
H76B C76 H76C 109.5
Si4 O21 Al2 155.63(17)
O21 Si4 O23 111.34(13)
O21 Si4 O24 115.11(13)
O23 Si4 O24 105.68(13)
O21 Si4 O22 107.09(13)
O23 Si4 O22 111.37(13)
O24 Si4 O22 106.20(13)
C77 O22 Si4 128.1(2)
O22 C77 C78 108.5(3)
O22 C77 C80 111.4(3)
C78 C77 C80 111.3(3)
O22 C77 C79 105.8(3)
C78 C77 C79 110.5(3)
C80 C77 C79 109.2(3)
C77 C78 H78A 109.5
C77 C78 H78B 109.5
H78A C78 H78B 109.5
C77 C78 H78C 109.5
H78A C78 H78C 109.5
H78B C78 H78C 109.5
C77 C79 H79A 109.5
C77 C79 H79B 109.5
H79A C79 H79B 109.5
C77 C79 H79C 109.5
H79A C79 H79C 109.5
H79B C79 H79C 109.5
C77 C80 H80A 109.5
C77 C80 H80B 109.5
H80A C80 H80B 109.5
C77 C80 H80C 109.5
H80A C80 H80C 109.5
H80B C80 H80C 109.5
C81 O23 Si4 130.6(2)
O23 C81 C82 108.4(3)
O23 C81 C84 110.9(3)
C82 C81 C84 111.7(3)
O23 C81 C83 104.8(3)
C82 C81 C83 110.6(4)
C84 C81 C83 110.2(4)
C81 C82 H82A 109.5
C81 C82 H82B 109.5
H82A C82 H82B 109.5
C81 C82 H82C 109.5
H82A C82 H82C 109.5
H82B C82 H82C 109.5
C81 C83 H83A 109.5
C81 C83 H83B 109.5
H83A C83 H83B 109.5
C81 C83 H83C 109.5
H83A C83 H83C 109.5
H83B C83 H83C 109.5
C81 C84 H84A 109.5
C81 C84 H84B 109.5
H84A C84 H84B 109.5
C81 C84 H84C 109.5
H84A C84 H84C 109.5
H84B C84 H84C 109.5
C85 O24 Si4 132.0(2)
O24 C85 C87 110.1(3)
O24 C85 C86 105.5(3)
C87 C85 C86 111.1(3)
O24 C85 C88 109.3(3)
C87 C85 C88 110.7(3)
C86 C85 C88 110.1(3)
C85 C86 H86A 109.5
C85 C86 H86B 109.5
H86A C86 H86B 109.5
C85 C86 H86C 109.5
H86A C86 H86C 109.5
H86B C86 H86C 109.5
C85 C87 H87A 109.5
C85 C87 H87B 109.5
H87A C87 H87B 109.5
C85 C87 H87C 109.5
H87A C87 H87C 109.5
H87B C87 H87C 109.5
C85 C88 H88A 109.5
C85 C88 H88B 109.5
H88A C88 H88B 109.5
C85 C88 H88C 109.5
H88A C88 H88C 109.5
H88B C88 H88C 109.5

loop_
_geom_bond_atom_site_label_1
_geom_bond_atom_site_label_2
_geom_bond_distance
Ba1 O1 2.767(3)
Ba1 O7 2.788(3)
Ba1 O3 2.795(3)
Ba1 O5 2.823(3)
Ba1 O8 2.826(2)
Ba1 O2 2.841(2)
Ba1 O6 2.867(3)
Ba1 O4 2.870(2)
Ba1 Al1 3.7451(17)
Ba1 Al2 3.7581(16)
Al1 O13 1.719(3)
Al1 O9 1.721(3)
Al1 O3 1.778(3)
Al1 O1 1.782(3)
Al2 O21 1.709(3)
Al2 O17 1.712(3)
Al2 O7 1.782(3)
Al2 O5 1.785(3)
O1 C1 1.364(4)
C1 C2 1.384(5)
C1 C6 1.395(5)
C2 C3 1.393(5)
C2 H2 0.9500
C3 C4 1.384(5)
C3 H3 0.9500
C4 C5 1.377(5)
C4 H4 0.9500
C5 C6 1.378(5)
C5 C7 1.505(5)
C6 O2 1.391(4)
C7 C8 1.547(5)
C7 H7A 0.9900
C7 H7B 0.9900
C8 O2 1.495(4)
C8 C9 1.504(5)
C8 C10 1.517(5)
C9 H9A 0.9800
C9 H9B 0.9800
C9 H9C 0.9800
C10 H10A 0.9800
C10 H10B 0.9800
C10 H10C 0.9800
O3 C11 1.376(4)
C11 C16 1.380(5)
C11 C12 1.387(5)
C12 C13 1.403(5)
C12 H12 0.9500
C13 C14 1.380(5)
C13 H13 0.9500
C14 C15 1.391(5)
C14 H14 0.9500
C15 C16 1.379(5)
C15 C17 1.505(5)
C16 O4 1.395(4)
C17 C18 1.548(5)
C17 H17A 0.9900
C17 H17B 0.9900
C18 O4 1.494(4)
C18 C20 1.515(5)
C18 C19 1.516(5)
C19 H19A 0.9800
C19 H19B 0.9800
C19 H19C 0.9800
C20 H20A 0.9800
C20 H20B 0.9800
C20 H20C 0.9800
O5 C21 1.372(4)
C21 C26 1.386(5)
C21 C22 1.387(5)
C22 C23 1.390(5)
C22 H22 0.9500
C23 C24 1.385(5)
C23 H23 0.9500
C24 C25 1.380(5)
C24 H24 0.9500
C25 C26 1.390(5)
C25 C27 1.505(5)
C26 O6 1.378(4)
C27 C28 1.539(5)
C27 H27A 0.9900
C27 H27B 0.9900
C28 C30 1.492(5)
C28 O6 1.493(4)
C28 C29 1.506(5)
C29 H29A 0.9800
C29 H29B 0.9800
C29 H29C 0.9800
C30 H30A 0.9800
C30 H30B 0.9800
C30 H30C 0.9800
O7 C31 1.363(4)
C31 C36 1.377(5)
C31 C32 1.402(5)
C32 C33 1.386(5)
C32 H32 0.9500
C33 C34 1.392(5)
C33 H33 0.9500
C34 C35 1.390(5)
C34 H34 0.9500
C35 C36 1.375(5)
C35 C37 1.499(5)
C36 O8 1.398(4)
C37 C38 1.546(5)
C37 H37A 0.9900
C37 H37B 0.9900
C38 O8 1.500(4)
C38 C39 1.510(5)
C38 C40 1.523(5)
C39 H39A 0.9800
C39 H39B 0.9800
C39 H39C 0.9800
C40 H40A 0.9800
C40 H40B 0.9800
C40 H40C 0.9800
O9 Si1 1.599(3)
Si1 O11 1.625(3)
Si1 O12 1.635(3)
Si1 O10 1.635(3)
O10 C41 1.449(4)
C41 C42 1.516(5)
C41 C43 1.522(5)
C41 C44 1.530(5)
C42 H42A 0.9800
C42 H42B 0.9800
C42 H42C 0.9800
C43 H43A 0.9800
C43 H43B 0.9800
C43 H43C 0.9800
C44 H44A 0.9800
C44 H44B 0.9800
C44 H44C 0.9800
O11 C45 1.449(4)
C45 C48 1.515(5)
C45 C47 1.515(5)
C45 C46 1.536(5)
C46 H46A 0.9800
C46 H46B 0.9800
C46 H46C 0.9800
C47 H47A 0.9800
C47 H47B 0.9800
C47 H47C 0.9800
C48 H48A 0.9800
C48 H48B 0.9800
C48 H48C 0.9800
O12 C49 1.442(4)
C49 C52 1.519(5)
C49 C51 1.522(5)
C49 C50 1.523(5)
C50 H50A 0.9800
C50 H50B 0.9800
C50 H50C 0.9800
C51 H51A 0.9800
C51 H51B 0.9800
C51 H51C 0.9800
C52 H52A 0.9800
C52 H52B 0.9800
C52 H52C 0.9800
O13 Si2 1.578(3)
Si2 O16A 1.522(18)
Si2 O15A 1.628(4)
Si2 O16B 1.628(4)
Si2 O14A 1.630(3)
Si2 O14B 1.631(15)
Si2 O15B 1.692(16)
O14A C53 1.438(5)
C55A C53 1.557(6)
C55A H55A 0.9800
C55A H55B 0.9800
C55A H55C 0.9800
O14B C53 1.632(14)
C55B C53 1.37(3)
C55B H55D 0.9800
C55B H55E 0.9800
C55B H55F 0.9800
C53 C54 1.505(6)
C53 C56 1.516(6)
C54 H54A 0.9800
C54 H54B 0.9800
C54 H54C 0.9800
C56 H56A 0.9800
C56 H56B 0.9800
C56 H56C 0.9800
C57 O15A 1.464(5)
C57 O15B 1.470(16)
C57 C60A 1.481(7)
C57 C58 1.506(6)
C57 C59 1.511(6)
C57 C60B 1.542(10)
C58 H58A 0.9800
C58 H58B 0.9800
C58 H58C 0.9800
C59 H59A 0.9800
C59 H59B 0.9800
C59 H59C 0.9800
C60A H60A 0.9800
C60A H60B 0.9800
C60A H60C 0.9800
C60B H60D 0.9800
C60B H60E 0.9800
C60B H60F 0.9800
O16B C61 1.449(5)
O16A C61 1.50(2)
C61 C62 1.511(6)
C61 C64 1.513(5)
C61 C63 1.513(6)
C62 H62A 0.9800
C62 H62B 0.9800
C62 H62C 0.9800
C63 H63A 0.9800
C63 H63B 0.9800
C63 H63C 0.9800
C64 H64A 0.9800
C64 H64B 0.9800
C64 H64C 0.9800
O17 Si3 1.601(3)
Si3 O18 1.622(3)
Si3 O19 1.628(3)
Si3 O20 1.631(3)
O18 C65A 1.434(8)
O18 C65B 1.54(3)
C65A C68A 1.501(10)
C65A C66A 1.533(8)
C65A C67A 1.535(8)
C66A H66A 0.9800
C66A H66B 0.9800
C66A H66C 0.9800
C67A H67A 0.9800
C67A H67B 0.9800
C67A H67C 0.9800
C68A H68A 0.9800
C68A H68B 0.9800
C68A H68C 0.9800
C65B C67B 1.45(4)
C65B C66B 1.53(3)
C65B C68B 1.54(4)
C66B H66D 0.9800
C66B H66E 0.9800
C66B H66F 0.9800
C67B H67D 0.9800
C67B H67E 0.9800
C67B H67F 0.9800
C68B H68D 0.9800
C68B H68E 0.9800
C68B H68F 0.9800
O19 C69 1.440(4)
C69 C70 1.518(5)
C69 C71 1.520(5)
C69 C72 1.522(5)
C70 H70A 0.9800
C70 H70B 0.9800
C70 H70C 0.9800
C71 H71A 0.9800
C71 H71B 0.9800
C71 H71C 0.9800
C72 H72A 0.9800
C72 H72B 0.9800
C72 H72C 0.9800
O20 C73 1.442(4)
C73 C76 1.506(6)
C73 C74 1.524(5)
C73 C75 1.532(5)
C74 H74A 0.9800
C74 H74B 0.9800
C74 H74C 0.9800
C75 H75A 0.9800
C75 H75B 0.9800
C75 H75C 0.9800
C76 H76A 0.9800
C76 H76B 0.9800
C76 H76C 0.9800
O21 Si4 1.594(2)
Si4 O23 1.628(3)
Si4 O24 1.629(3)
Si4 O22 1.634(3)
O22 C77 1.447(4)
C77 C78 1.514(5)
C77 C80 1.525(5)
C77 C79 1.532(5)
C78 H78A 0.9800
C78 H78B 0.9800
C78 H78C 0.9800
C79 H79A 0.9800
C79 H79B 0.9800
C79 H79C 0.9800
C80 H80A 0.9800
C80 H80B 0.9800
C80 H80C 0.9800
O23 C81 1.441(4)
C81 C82 1.506(5)
C81 C84 1.517(5)
C81 C83 1.519(5)
C82 H82A 0.9800
C82 H82B 0.9800
C82 H82C 0.9800
C83 H83A 0.9800
C83 H83B 0.9800
C83 H83C 0.9800
C84 H84A 0.9800
C84 H84B 0.9800
C84 H84C 0.9800
O24 C85 1.443(4)
C85 C87 1.517(5)
C85 C86 1.524(5)
C85 C88 1.525(5)
C86 H86A 0.9800
C86 H86B 0.9800
C86 H86C 0.9800
C87 H87A 0.9800
C87 H87B 0.9800
C87 H87C 0.9800
C88 H88A 0.9800
C88 H88B 0.9800
C88 H88C 0.9800

loop_
_geom_torsion_atom_site_label_1
_geom_torsion_atom_site_label_2
_geom_torsion_atom_site_label_3
_geom_torsion_atom_site_label_4
_geom_torsion
O13 Al1 O1 C1 -87.4(3)
O9 Al1 O1 C1 46.0(3)
O3 Al1 O1 C1 161.6(3)
Ba1 Al1 O1 C1 163.5(3)
O13 Al1 O1 Ba1 109.15(14)
O9 Al1 O1 Ba1 -117.50(13)
O3 Al1 O1 Ba1 -1.92(12)
Al1 O1 C1 C2 26.0(5)
Ba1 O1 C1 C2 -172.4(3)
Al1 O1 C1 C6 -152.6(3)
Ba1 O1 C1 C6 8.9(4)
O1 C1 C2 C3 -178.3(3)
C6 C1 C2 C3 0.4(5)
C1 C2 C3 C4 -0.3(6)
C2 C3 C4 C5 0.6(6)
C3 C4 C5 C6 -1.1(6)
C3 C4 C5 C7 178.5(4)
C4 C5 C6 O2 -179.9(3)
C7 C5 C6 O2 0.4(4)
C4 C5 C6 C1 1.3(6)
C7 C5 C6 C1 -178.4(3)
O1 C1 C6 C5 177.9(3)
C2 C1 C6 C5 -0.9(5)
O1 C1 C6 O2 -0.9(5)
C2 C1 C6 O2 -179.7(3)
C4 C5 C7 C8 -166.7(4)
C6 C5 C7 C8 12.9(4)
C5 C7 C8 O2 -20.7(4)
C5 C7 C8 C9 -137.2(3)
C5 C7 C8 C10 92.7(3)
C5 C6 O2 C8 -14.2(4)
C1 C6 O2 C8 164.6(3)
C5 C6 O2 Ba1 174.1(2)
C1 C6 O2 Ba1 -7.0(4)
C9 C8 O2 C6 142.3(3)
C10 C8 O2 C6 -96.4(3)
C7 C8 O2 C6 21.3(4)
C9 C8 O2 Ba1 -48.8(4)
C10 C8 O2 Ba1 72.4(4)
C7 C8 O2 Ba1 -169.8(2)
O13 Al1 O3 C11 45.5(3)
O9 Al1 O3 C11 -86.2(3)
O1 Al1 O3 C11 160.8(3)
Ba1 Al1 O3 C11 158.9(3)
O13 Al1 O3 Ba1 -113.35(13)
O9 Al1 O3 Ba1 114.91(12)
O1 Al1 O3 Ba1 1.88(11)
Al1 O3 C11 C16 -144.4(3)
Ba1 O3 C11 C16 12.0(5)
Al1 O3 C11 C12 34.8(5)
Ba1 O3 C11 C12 -168.8(3)
O3 C11 C12 C13 -177.2(4)
C16 C11 C12 C13 2.0(6)
C11 C12 C13 C14 -0.2(7)
C12 C13 C14 C15 -0.4(7)
C13 C14 C15 C16 -0.8(6)
C13 C14 C15 C17 174.8(4)
C14 C15 C16 C11 2.8(6)
C17 C15 C16 C11 -173.8(4)
C14 C15 C16 O4 179.1(3)
C17 C15 C16 O4 2.5(4)
O3 C11 C16 C15 175.9(3)
C12 C11 C16 C15 -3.3(6)
O3 C11 C16 O4 -0.2(6)
C12 C11 C16 O4 -179.4(3)
C16 C15 C17 C18 -13.6(4)
C14 C15 C17 C18 170.5(4)
C15 C17 C18 O4 19.1(4)
C15 C17 C18 C20 -96.5(4)
C15 C17 C18 C19 134.8(3)
C15 C16 O4 C18 10.2(4)
C11 C16 O4 C18 -173.4(3)
C15 C16 O4 Ba1 172.7(2)
C11 C16 O4 Ba1 -10.9(4)
C20 C18 O4 C16 100.7(3)
C19 C18 O4 C16 -138.7(3)
C17 C18 O4 C16 -18.1(3)
C20 C18 O4 Ba1 -57.0(4)
C19 C18 O4 Ba1 63.5(4)
C17 C18 O4 Ba1 -175.8(2)
O21 Al2 O5 C21 -87.0(3)
O17 Al2 O5 C21 44.3(3)
O7 Al2 O5 C21 160.2(3)
Ba1 Al2 O5 C21 159.8(3)
O21 Al2 O5 Ba1 113.23(12)
O17 Al2 O5 Ba1 -115.45(12)
O7 Al2 O5 Ba1 0.42(11)
Al2 O5 C21 C26 -148.5(3)
Ba1 O5 C21 C26 8.8(4)
Al2 O5 C21 C22 31.7(5)
Ba1 O5 C21 C22 -171.1(3)
O5 C21 C22 C23 -179.8(3)
C26 C21 C22 C23 0.3(5)
C21 C22 C23 C24 0.2(6)
C22 C23 C24 C25 -0.2(6)
C23 C24 C25 C26 -0.3(5)
C23 C24 C25 C27 178.9(4)
O5 C21 C26 O6 0.7(5)
C22 C21 C26 O6 -179.5(3)
O5 C21 C26 C25 179.2(3)
C22 C21 C26 C25 -0.9(5)
C24 C25 C26 O6 179.6(3)
C27 C25 C26 O6 0.2(4)
C24 C25 C26 C21 0.9(5)
C27 C25 C26 C21 -178.5(3)
C24 C25 C27 C28 -180.0(4)
C26 C25 C27 C28 -0.7(4)
C25 C27 C28 C30 117.4(4)
C25 C27 C28 O6 0.9(4)
C25 C27 C28 C29 -114.4(4)
C21 C26 O6 C28 179.1(3)
C25 C26 O6 C28 0.4(4)
C21 C26 O6 Ba1 -9.2(4)
C25 C26 O6 Ba1 172.1(2)
C30 C28 O6 C26 -122.4(4)
C29 C28 O6 C26 118.7(3)
C27 C28 O6 C26 -0.8(4)
C30 C28 O6 Ba1 68.1(4)
C29 C28 O6 Ba1 -50.8(4)
C27 C28 O6 Ba1 -170.4(2)
O21 Al2 O7 C31 43.7(3)
O17 Al2 O7 C31 -87.9(3)
O5 Al2 O7 C31 160.4(3)
Ba1 Al2 O7 C31 160.8(3)
O21 Al2 O7 Ba1 -117.14(12)
O17 Al2 O7 Ba1 111.24(12)
O5 Al2 O7 Ba1 -0.43(11)
Al2 O7 C31 C36 -150.2(3)
Ba1 O7 C31 C36 8.5(4)
Al2 O7 C31 C32 30.9(5)
Ba1 O7 C31 C32 -170.3(3)
O7 C31 C32 C33 179.2(3)
C36 C31 C32 C33 0.3(5)
C31 C32 C33 C34 -0.2(6)
C32 C33 C34 C35 0.5(5)
C33 C34 C35 C36 -0.8(5)
C33 C34 C35 C37 -178.9(4)
C34 C35 C36 C31 1.0(6)
C37 C35 C36 C31 179.5(3)
C34 C35 C36 O8 -179.3(3)
C37 C35 C36 O8 -0.8(4)
O7 C31 C36 C35 -179.7(3)
C32 C31 C36 C35 -0.7(5)
O7 C31 C36 O8 0.7(5)
C32 C31 C36 O8 179.6(3)
C36 C35 C37 C38 13.2(4)
C34 C35 C37 C38 -168.6(4)
C35 C37 C38 O8 -19.8(4)
C35 C37 C38 C39 -136.4(3)
C35 C37 C38 C40 93.7(4)
C35 C36 O8 C38 -12.4(4)
C31 C36 O8 C38 167.2(3)
C35 C36 O8 Ba1 171.2(2)
C31 C36 O8 Ba1 -9.1(4)
C39 C38 O8 C36 142.0(3)
C40 C38 O8 C36 -97.2(3)
C37 C38 O8 C36 19.8(3)
C39 C38 O8 Ba1 -42.8(4)
C40 C38 O8 Ba1 78.0(4)
C37 C38 O8 Ba1 -165.0(2)
O13 Al1 O9 Si1 102.7(4)
O3 Al1 O9 Si1 -128.8(4)
O1 Al1 O9 Si1 -29.5(4)
Ba1 Al1 O9 Si1 -77.9(4)
Al1 O9 Si1 O11 -46.8(4)
Al1 O9 Si1 O12 -167.1(4)
Al1 O9 Si1 O10 71.0(4)
O9 Si1 O10 C41 -165.6(3)
O11 Si1 O10 C41 -42.6(3)
O12 Si1 O10 C41 72.1(3)
Si1 O10 C41 C42 81.1(4)
Si1 O10 C41 C43 -159.6(3)
Si1 O10 C41 C44 -41.1(4)
O9 Si1 O11 C45 -85.7(3)
O12 Si1 O11 C45 37.9(3)
O10 Si1 O11 C45 156.3(3)
Si1 O11 C45 C48 157.1(3)
Si1 O11 C45 C47 36.4(5)
Si1 O11 C45 C46 -85.3(4)
O9 Si1 O12 C49 -44.0(3)
O11 Si1 O12 C49 -169.5(3)
O10 Si1 O12 C49 75.4(3)
Si1 O12 C49 C52 87.7(4)
Si1 O12 C49 C51 -153.4(3)
Si1 O12 C49 C50 -33.6(5)
O9 Al1 O13 Si2 27.6(6)
O3 Al1 O13 Si2 -102.9(5)
O1 Al1 O13 Si2 158.6(5)
Ba1 Al1 O13 Si2 -151.8(5)
Al1 O13 Si2 O16A 118.6(12)
Al1 O13 Si2 O15A -92.6(5)
Al1 O13 Si2 O16B 147.4(5)
Al1 O13 Si2 O14A 25.5(6)
Al1 O13 Si2 O14B -20.4(8)
Al1 O13 Si2 O15B -126.2(8)
O13 Si2 O14A C53 -153.8(4)
O15A Si2 O14A C53 -31.5(4)
O16B Si2 O14A C53 82.4(4)
O16A Si2 O14B C53 -30.8(14)
O13 Si2 O14B C53 111.3(9)
O15B Si2 O14B C53 -153.7(10)
Si2 O14A C53 C54 87.0(5)
Si2 O14A C53 C56 -40.4(6)
Si2 O14A C53 C55A -154.8(4)
Si2 O14B C53 C55B -58.5(15)
Si2 O14B C53 C54 -165.3(10)
Si2 O14B C53 C56 84.0(10)
C60A C57 O15A Si2 35.4(6)
C58 C57 O15A Si2 156.7(3)
C59 C57 O15A Si2 -87.6(4)
O13 Si2 O15A C57 -87.9(4)
O16B Si2 O15A C57 37.4(4)
O14A Si2 O15A C57 155.7(3)
C58 C57 O15B Si2 -106.4(11)
C59 C57 O15B Si2 50.4(15)
C60B C57 O15B Si2 154.5(17)
O16A Si2 O15B C57 -78.0(15)
O13 Si2 O15B C57 161.4(12)
O14B Si2 O15B C57 43.6(14)
O13 Si2 O16B C61 -59.3(6)
O15A Si2 O16B C61 175.3(5)
O14A Si2 O16B C61 59.2(6)
O13 Si2 O16A C61 33(3)
O14B Si2 O16A C61 174(2)
O15B Si2 O16A C61 -68(3)
Si2 O16B C61 C62 31.6(7)
Si2 O16B C61 C64 -91.2(6)
Si2 O16B C61 C63 151.0(5)
Si2 O16A C61 C62 -55(3)
Si2 O16A C61 C64 -166(2)
Si2 O16A C61 C63 77(3)
O21 Al2 O17 Si3 33.0(4)
O7 Al2 O17 Si3 162.2(3)
O5 Al2 O17 Si3 -98.1(4)
Ba1 Al2 O17 Si3 -147.6(3)
Al2 O17 Si3 O18 147.1(3)
Al2 O17 Si3 O19 23.2(4)
Al2 O17 Si3 O20 -95.2(4)
O17 Si3 O18 C65A -46.4(5)
O19 Si3 O18 C65A 74.5(5)
O20 Si3 O18 C65A -169.2(5)
O17 Si3 O18 C65B -71.2(14)
O19 Si3 O18 C65B 49.7(15)
O20 Si3 O18 C65B 166.0(14)
Si3 O18 C65A C68A 9.6(8)
Si3 O18 C65A C66A 132.1(4)
Si3 O18 C65A C67A -111.2(6)
Si3 O18 C65B C67B -153.3(14)
Si3 O18 C65B C66B -23(3)
Si3 O18 C65B C68B 90.3(19)
O17 Si3 O19 C69 -164.9(3)
O18 Si3 O19 C69 71.0(3)
O20 Si3 O19 C69 -43.2(4)
Si3 O19 C69 C70 -150.3(3)
Si3 O19 C69 C71 -30.4(5)
Si3 O19 C69 C72 91.2(4)
O17 Si3 O20 C73 -81.5(3)
O18 Si3 O20 C73 41.0(3)
O19 Si3 O20 C73 160.5(3)
Si3 O20 C73 C76 38.4(4)
Si3 O20 C73 C74 -85.0(4)
Si3 O20 C73 C75 157.4(3)
O17 Al2 O21 Si4 104.3(4)
O7 Al2 O21 Si4 -26.8(4)
O5 Al2 O21 Si4 -127.3(4)
Ba1 Al2 O21 Si4 -75.2(4)
Al2 O21 Si4 O23 -172.1(4)
Al2 O21 Si4 O24 -51.9(4)
Al2 O21 Si4 O22 65.9(4)
O21 Si4 O22 C77 -163.8(3)
O23 Si4 O22 C77 74.3(3)
O24 Si4 O22 C77 -40.3(3)
Si4 O22 C77 C78 82.1(4)
Si4 O22 C77 C80 -40.8(4)
Si4 O22 C77 C79 -159.4(2)
O21 Si4 O23 C81 -41.1(3)
O24 Si4 O23 C81 -166.7(3)
O22 Si4 O23 C81 78.4(3)
Si4 O23 C81 C82 86.3(4)
Si4 O23 C81 C84 -36.6(4)
Si4 O23 C81 C83 -155.5(3)
O21 Si4 O24 C85 -86.3(3)
O23 Si4 O24 C85 37.0(3)
O22 Si4 O24 C85 155.4(3)
Si4 O24 C85 C87 42.5(4)
Si4 O24 C85 C86 162.4(2)
Si4 O24 C85 C88 -79.2(4)
